data_1529308
loop_
_publ_author_name
'Jiang, Hua-Wei'
'Tanaka, Takayuki'
'Osuka, Atsuhiro'

_publ_section_title
;
 Singly and doubly \b-to-\b platinum-bridged porphyrin dimers and their
 reductive eliminations
;
_journal_issue 11
_journal_name_full 'Chem. Sci.'
_journal_page_first 6102
_journal_paper_doi 10.1039/C5SC02553B
_journal_volume 6
_journal_year 2015
_chemical_formula_moiety 'C104 H118 N8 Pt, 2(C H Cl3)'
_chemical_formula_sum 'C106 H120 Cl6 N8 Pt'
_chemical_formula_weight 1913.89
_chemical_name_systematic 'beta-to-beta Pt(II)-bridged diporphyrin'
_space_group_IT_number 14
_symmetry_cell_setting monoclinic
_symmetry_Int_Tables_number 14
_symmetry_space_group_name_Hall '-P 2ybc'
_symmetry_space_group_name_H-M 'P 1 21/c 1'
_atom_sites_solution_hydrogens geom
_atom_sites_solution_primary direct
_atom_sites_solution_secondary difmap
_audit_creation_method SHELXL-97
_audit_update_record
;
2015-06-11 deposited with the CCDC.
2015-07-30 downloaded from the CCDC.
;
_cell_angle_alpha 90.00
_cell_angle_beta 99.1261(18)
_cell_angle_gamma 90.00
_cell_formula_units_Z 4
_cell_length_a 20.8774(6)
_cell_length_b 15.8099(5)
_cell_length_c 30.4880(9)
_cell_measurement_reflns_used 48449
_cell_measurement_temperature 93(2)
_cell_measurement_theta_max 68.33
_cell_measurement_theta_min 3.155
_cell_volume 9935.8(5)
_computing_structure_refinement 'SHELXL-97 (Sheldrick, 1997)'
_computing_structure_solution 'SHELXS-97 (Sheldrick, 1990)'
_diffrn_ambient_temperature 93(2)
_diffrn_detector_area_resol_mean 10.0
_diffrn_measured_fraction_theta_full 0.996
_diffrn_measured_fraction_theta_max 0.996
_diffrn_measurement_device_type 'Rigaku RAXIS-RAPID II'
_diffrn_measurement_method \w
_diffrn_radiation_monochromator graphite
_diffrn_radiation_source 'fine-focus sealed tube'
_diffrn_radiation_type CuK\a
_diffrn_radiation_wavelength 1.54187
_diffrn_reflns_av_R_equivalents 0.1738
_diffrn_reflns_av_sigmaI/netI 0.1118
_diffrn_reflns_limit_h_max 25
_diffrn_reflns_limit_h_min -25
_diffrn_reflns_limit_k_max 19
_diffrn_reflns_limit_k_min -19
_diffrn_reflns_limit_l_max 36
_diffrn_reflns_limit_l_min -36
_diffrn_reflns_number 144139
_diffrn_reflns_theta_full 68.25
_diffrn_reflns_theta_max 68.25
_diffrn_reflns_theta_min 3.35
_exptl_absorpt_coefficient_mu 4.502
_exptl_absorpt_correction_T_max 0.5516
_exptl_absorpt_correction_T_min 0.1232
_exptl_absorpt_correction_type multi-scan
_exptl_absorpt_process_details
; Higashi, T. (1995). Program for 
 Absorption Correction.
 Rigaku Corporation, Tokyo, Japan.
;
_exptl_crystal_colour red
_exptl_crystal_density_diffrn 1.279
_exptl_crystal_density_method 'not measured'
_exptl_crystal_description prism
_exptl_crystal_F_000 3968
_exptl_crystal_size_max 0.80
_exptl_crystal_size_mid 0.40
_exptl_crystal_size_min 0.15
_refine_diff_density_max 3.326
_refine_diff_density_min -1.265
_refine_diff_density_rms 0.112
_refine_ls_extinction_method none
_refine_ls_goodness_of_fit_ref 1.003
_refine_ls_hydrogen_treatment constr
_refine_ls_matrix_type full
_refine_ls_number_parameters 1259
_refine_ls_number_reflns 18120
_refine_ls_number_restraints 18
_refine_ls_restrained_S_all 1.003
_refine_ls_R_factor_all 0.0946
_refine_ls_R_factor_gt 0.0707
_refine_ls_shift/su_max 0.038
_refine_ls_shift/su_mean 0.001
_refine_ls_structure_factor_coef Fsqd
_refine_ls_weighting_details 'calc w=1/[\s^2^(Fo^2^)+(0.0827P)^2^+0.0000P] where P=(Fo^2^+2Fc^2^)/3'
_refine_ls_weighting_scheme calc
_refine_ls_wR_factor_gt 0.1632
_refine_ls_wR_factor_ref 0.1792
_reflns_number_gt 12509
_reflns_number_total 18120
_reflns_threshold_expression >2sigma(I)
_cod_data_source_file c5sc02553b2.cif
_cod_data_source_block 30910ji
_cod_depositor_comments 'Adding full bibliography for 1529308--1529312.cif.'
_cod_original_sg_symbol_H-M 'P 21/c'
_cod_database_code 1529308

loop_
_symmetry_equiv_pos_as_xyz
'x, y, z'
'-x, y+1/2, -z+1/2'
'-x, -y, -z'
'x, -y-1/2, z-1/2'

loop_
_atom_site_label
_atom_site_type_symbol
_atom_site_fract_x
_atom_site_fract_y
_atom_site_fract_z
_atom_site_U_iso_or_equiv
_atom_site_adp_type
_atom_site_occupancy
_atom_site_symmetry_multiplicity
_atom_site_calc_flag
_atom_site_refinement_flags
_atom_site_disorder_assembly
_atom_site_disorder_group
C1 C 1.0192(3) 0.3338(3) 0.18492(17) 0.0373(13) Uani 1 1 d . . .
C2 C 0.9715(3) 0.2936(3) 0.20925(17) 0.0378(13) Uani 1 1 d . . .
C3 C 0.9126(3) 0.3152(4) 0.18772(17) 0.0392(13) Uani 1 1 d . . .
H1 H 0.8725 0.2976 0.1958 0.047 Uiso 1 1 calc R . .
C4 C 0.9191(3) 0.3688(4) 0.15052(18) 0.0400(14) Uani 1 1 d . . .
C5 C 0.8707(3) 0.4109(4) 0.12173(18) 0.0414(14) Uani 1 1 d . . .
C6 C 0.8829(3) 0.4719(4) 0.09113(18) 0.0416(14) Uani 1 1 d . . .
C7 C 0.8341(3) 0.5261(4) 0.06667(19) 0.0495(15) Uani 1 1 d . . .
H2 H 0.7887 0.5234 0.0671 0.059 Uiso 1 1 calc R . .
C8 C 0.8641(3) 0.5807(4) 0.0432(2) 0.0542(17) Uani 1 1 d . . .
H3 H 0.8448 0.6246 0.0244 0.065 Uiso 1 1 calc R . .
C9 C 0.9323(3) 0.5589(4) 0.0527(2) 0.0506(16) Uani 1 1 d . . .
C10 C 0.9799(3) 0.5978(4) 0.0309(2) 0.0576(18) Uani 1 1 d . . .
H4 H 0.9645 0.6404 0.0098 0.069 Uiso 1 1 calc R . .
C11 C 1.0459(3) 0.5818(4) 0.0364(2) 0.0536(17) Uani 1 1 d . . .
C12 C 1.0919(3) 0.6176(5) 0.0122(2) 0.0628(19) Uani 1 1 d . . .
H5 H 1.0824 0.6566 -0.0116 0.075 Uiso 1 1 calc R . .
C13 C 1.1515(3) 0.5871(4) 0.02862(19) 0.0526(16) Uani 1 1 d . . .
H6 H 1.1909 0.6015 0.0185 0.063 Uiso 1 1 calc R . .
C14 C 1.1447(3) 0.5299(4) 0.06359(18) 0.0437(14) Uani 1 1 d . . .
C15 C 1.1935(3) 0.4880(4) 0.09214(18) 0.0432(14) Uani 1 1 d . . .
C16 C 1.1821(3) 0.4367(4) 0.12747(19) 0.0419(14) Uani 1 1 d . . .
C17 C 1.2325(3) 0.3973(4) 0.15868(19) 0.0494(16) Uani 1 1 d . . .
H7 H 1.2780 0.4012 0.1590 0.059 Uiso 1 1 calc R . .
C18 C 1.2017(3) 0.3536(4) 0.1874(2) 0.0514(16) Uani 1 1 d . . .
H8 H 1.2216 0.3209 0.2120 0.062 Uiso 1 1 calc R . .
C19 C 1.1332(3) 0.3660(4) 0.17360(19) 0.0435(14) Uani 1 1 d . . .
C20 C 1.0855(3) 0.3286(4) 0.19519(17) 0.0386(13) Uani 1 1 d . . .
H9 H 1.1014 0.2951 0.2204 0.046 Uiso 1 1 calc R . .
C21 C 0.9600(3) 0.3878(3) 0.31525(18) 0.0372(13) Uani 1 1 d . . .
C22 C 1.0098(3) 0.3414(4) 0.29884(18) 0.0411(14) Uani 1 1 d . . .
C23 C 1.0673(3) 0.3805(4) 0.31311(18) 0.0413(14) Uani 1 1 d . . .
H10 H 1.1084 0.3625 0.3071 0.050 Uiso 1 1 calc R . .
C24 C 1.0558(3) 0.4527(4) 0.33858(18) 0.0394(13) Uani 1 1 d . . .
C25 C 1.1009(3) 0.5123(4) 0.35817(17) 0.0389(13) Uani 1 1 d . . .
C26 C 1.0843(3) 0.5838(4) 0.38169(19) 0.0423(14) Uani 1 1 d . . .
C27 C 1.1312(3) 0.6436(4) 0.40458(19) 0.0480(15) Uani 1 1 d . . .
H11 H 1.1771 0.6413 0.4066 0.058 Uiso 1 1 calc R . .
C28 C 1.0973(3) 0.7015(4) 0.4220(2) 0.0526(16) Uani 1 1 d . . .
H12 H 1.1143 0.7494 0.4387 0.063 Uiso 1 1 calc R . .
C29 C 1.0293(3) 0.6788(4) 0.41096(19) 0.0448(14) Uani 1 1 d . . .
C30 C 0.9792(3) 0.7279(4) 0.4229(2) 0.0471(15) Uani 1 1 d . . .
H13 H 0.9923 0.7781 0.4390 0.057 Uiso 1 1 calc R . .
C31 C 0.9130(3) 0.7135(4) 0.41438(19) 0.0425(14) Uani 1 1 d . . .
C32 C 0.8634(3) 0.7634(4) 0.4277(2) 0.0492(16) Uani 1 1 d . . .
H14 H 0.8694 0.8144 0.4443 0.059 Uiso 1 1 calc R . .
C33 C 0.8058(3) 0.7259(4) 0.4127(2) 0.0498(17) Uani 1 1 d . . .
H15 H 0.7645 0.7460 0.4174 0.060 Uiso 1 1 calc R . .
C34 C 0.8170(3) 0.6516(4) 0.38891(18) 0.0432(14) Uani 1 1 d . . .
C35 C 0.7722(3) 0.5920(4) 0.36942(18) 0.0446(15) Uani 1 1 d . . .
C36 C 0.7882(3) 0.5171(4) 0.34890(19) 0.0475(15) Uani 1 1 d . . .
C37 C 0.7420(3) 0.4540(4) 0.32896(19) 0.0525(16) Uani 1 1 d . . .
H16 H 0.6964 0.4549 0.3282 0.063 Uiso 1 1 calc R . .
C38 C 0.7769(3) 0.3934(4) 0.3116(2) 0.0507(16) Uani 1 1 d . . .
H17 H 0.7603 0.3436 0.2965 0.061 Uiso 1 1 calc R . .
C39 C 0.8439(3) 0.4197(4) 0.32050(18) 0.0431(14) Uani 1 1 d . . .
C40 C 0.8939(3) 0.3730(4) 0.30761(19) 0.0448(15) Uani 1 1 d . . .
H18 H 0.8808 0.3234 0.2910 0.054 Uiso 1 1 calc R . .
C41 C 0.9681(3) 0.1008(4) 0.23796(19) 0.0449(15) Uani 1 1 d . . .
H19 H 0.9339 0.1285 0.2191 0.054 Uiso 1 1 calc R . .
C42 C 1.0291(3) 0.1158(4) 0.23035(19) 0.0465(15) Uani 1 1 d . . .
H20 H 1.0330 0.1499 0.2053 0.056 Uiso 1 1 calc R . .
C43 C 1.0918(3) 0.0845(4) 0.2572(2) 0.0581(17) Uani 1 1 d . . .
H21 H 1.1278 0.1211 0.2510 0.070 Uiso 1 1 calc R . .
H22 H 1.1004 0.0265 0.2474 0.070 Uiso 1 1 calc R . .
C44 C 1.0913(3) 0.0836(4) 0.3073(2) 0.0565(17) Uani 1 1 d . . .
H23 H 1.0707 0.0304 0.3150 0.068 Uiso 1 1 calc R . .
H24 H 1.1367 0.0834 0.3228 0.068 Uiso 1 1 calc R . .
C45 C 1.0557(3) 0.1579(4) 0.32457(18) 0.0507(16) Uani 1 1 d . . .
H25 H 1.0807 0.2072 0.3328 0.061 Uiso 1 1 calc R . .
C46 C 0.9927(3) 0.1608(4) 0.32935(17) 0.0431(14) Uani 1 1 d . . .
H26 H 0.9780 0.2110 0.3418 0.052 Uiso 1 1 calc R . .
C47 C 0.9432(3) 0.0918(4) 0.3168(2) 0.0556(17) Uani 1 1 d . . .
H27 H 0.8994 0.1171 0.3137 0.067 Uiso 1 1 calc R . .
H28 H 0.9470 0.0504 0.3414 0.067 Uiso 1 1 calc R . .
C48 C 0.9493(3) 0.0443(4) 0.2737(2) 0.0566(17) Uani 1 1 d . . .
H29 H 0.9823 -0.0008 0.2805 0.068 Uiso 1 1 calc R . .
H30 H 0.9073 0.0168 0.2624 0.068 Uiso 1 1 calc R . .
C49 C 0.8001(3) 0.3923(4) 0.12432(19) 0.0428(14) Uani 1 1 d . . .
C50 C 0.7698(3) 0.4348(4) 0.15557(19) 0.0444(14) Uani 1 1 d . . .
H31 H 0.7945 0.4699 0.1772 0.053 Uiso 1 1 calc R . .
C51 C 0.7028(3) 0.4255(4) 0.1549(2) 0.0467(15) Uani 1 1 d . . .
C52 C 0.6690(3) 0.3705(4) 0.1240(2) 0.0514(16) Uani 1 1 d . . .
H32 H 0.6239 0.3626 0.1241 0.062 Uiso 1 1 calc R . .
C53 C 0.6980(3) 0.3265(4) 0.0930(2) 0.0465(15) Uani 1 1 d . A .
C54 C 0.7646(3) 0.3389(4) 0.09390(19) 0.0453(15) Uani 1 1 d . . .
H33 H 0.7858 0.3098 0.0730 0.054 Uiso 1 1 calc R . .
C55 C 0.6665(3) 0.4769(4) 0.1865(2) 0.0567(17) Uani 1 1 d . . .
C56 C 0.7112(3) 0.5376(4) 0.2161(2) 0.0609(18) Uani 1 1 d . . .
H47 H 0.7468 0.5057 0.2333 0.091 Uiso 1 1 calc R . .
H48 H 0.6865 0.5667 0.2363 0.091 Uiso 1 1 calc R . .
H49 H 0.7289 0.5794 0.1975 0.091 Uiso 1 1 calc R . .
C57 C 0.6355(3) 0.4166(5) 0.2159(2) 0.070(2) Uani 1 1 d . . .
H50 H 0.6034 0.3812 0.1974 0.106 Uiso 1 1 calc R . .
H51 H 0.6141 0.4492 0.2368 0.106 Uiso 1 1 calc R . .
H52 H 0.6691 0.3805 0.2325 0.106 Uiso 1 1 calc R . .
C58 C 0.6132(3) 0.5297(5) 0.1574(2) 0.074(2) Uani 1 1 d . . .
H53 H 0.6328 0.5631 0.1359 0.111 Uiso 1 1 calc R . .
H54 H 0.5927 0.5678 0.1764 0.111 Uiso 1 1 calc R . .
H55 H 0.5804 0.4916 0.1415 0.111 Uiso 1 1 calc R . .
C59 C 0.6596(3) 0.2674(5) 0.0596(2) 0.0571(18) Uani 1 1 d . . .
C60 C 0.5864(7) 0.2623(12) 0.0653(7) 0.088(6) Uani 0.588(15) 1 d P A 1
H56 H 0.5696 0.3194 0.0685 0.132 Uiso 0.588(15) 1 calc PR A 1
H57 H 0.5823 0.2290 0.0918 0.132 Uiso 0.588(15) 1 calc PR A 1
H58 H 0.5614 0.2351 0.0391 0.132 Uiso 0.588(15) 1 calc PR A 1
C61 C 0.6875(7) 0.1833(9) 0.0596(5) 0.074(5) Uani 0.588(15) 1 d P A 1
H59 H 0.6609 0.1483 0.0372 0.112 Uiso 0.588(15) 1 calc PR A 1
H60 H 0.6887 0.1576 0.0890 0.112 Uiso 0.588(15) 1 calc PR A 1
H61 H 0.7317 0.1872 0.0527 0.112 Uiso 0.588(15) 1 calc PR A 1
C62 C 0.6589(8) 0.3097(10) 0.0119(4) 0.087(6) Uani 0.588(15) 1 d P A 1
H62 H 0.6298 0.2779 -0.0105 0.130 Uiso 0.588(15) 1 calc PR A 1
H63 H 0.7029 0.3090 0.0044 0.130 Uiso 0.588(15) 1 calc PR A 1
H64 H 0.6438 0.3683 0.0126 0.130 Uiso 0.588(15) 1 calc PR A 1
C107 C 0.6977(10) 0.2384(14) 0.0227(6) 0.073(8) Uani 0.412(15) 1 d P A 2
H65 H 0.6688 0.2065 0.0001 0.110 Uiso 0.412(15) 1 calc PR A 2
H66 H 0.7340 0.2023 0.0356 0.110 Uiso 0.412(15) 1 calc PR A 2
H67 H 0.7144 0.2881 0.0089 0.110 Uiso 0.412(15) 1 calc PR A 2
C108 C 0.6493(11) 0.1778(13) 0.0854(6) 0.078(7) Uani 0.412(15) 1 d P A 2
H68 H 0.6292 0.1896 0.1117 0.117 Uiso 0.412(15) 1 calc PR A 2
H69 H 0.6914 0.1506 0.0945 0.117 Uiso 0.412(15) 1 calc PR A 2
H70 H 0.6211 0.1402 0.0653 0.117 Uiso 0.412(15) 1 calc PR A 2
C109 C 0.5989(10) 0.2986(16) 0.0394(8) 0.072(7) Uani 0.412(15) 1 d P A 2
H71 H 0.5784 0.2577 0.0173 0.108 Uiso 0.412(15) 1 calc PR A 2
H72 H 0.6049 0.3525 0.0247 0.108 Uiso 0.412(15) 1 calc PR A 2
H73 H 0.5711 0.3073 0.0620 0.108 Uiso 0.412(15) 1 calc PR A 2
C63 C 1.2619(3) 0.4999(4) 0.08390(18) 0.0461(15) Uani 1 1 d . . .
C64 C 1.2861(3) 0.4468(4) 0.0540(2) 0.0541(17) Uani 1 1 d . . .
H34 H 1.2593 0.4036 0.0393 0.065 Uiso 1 1 calc R . .
C65 C 1.3498(3) 0.4564(5) 0.0454(2) 0.0601(19) Uani 1 1 d . B .
C66 C 1.3864(3) 0.5225(5) 0.0672(2) 0.067(2) Uani 1 1 d . . .
H35 H 1.4293 0.5309 0.0613 0.081 Uiso 1 1 calc R . .
C67 C 1.3633(3) 0.5760(5) 0.0969(2) 0.0619(19) Uani 1 1 d . . .
C68 C 1.3000(3) 0.5634(4) 0.1050(2) 0.0554(17) Uani 1 1 d . . .
H36 H 1.2831 0.5991 0.1255 0.066 Uiso 1 1 calc R . .
C69 C 1.3761(4) 0.3979(6) 0.0124(3) 0.070(2) Uani 1 1 d . . .
C70 C 1.3225(7) 0.3190(12) -0.0049(6) 0.101(7) Uani 0.545(12) 1 d P B 3
H74 H 1.3388 0.2853 -0.0278 0.152 Uiso 0.545(12) 1 calc PR B 3
H75 H 1.2804 0.3436 -0.0172 0.152 Uiso 0.545(12) 1 calc PR B 3
H76 H 1.3175 0.2826 0.0204 0.152 Uiso 0.545(12) 1 calc PR B 3
C71 C 1.3770(9) 0.4436(14) -0.0327(6) 0.080(6) Uani 0.545(12) 1 d P B 3
H77 H 1.4067 0.4919 -0.0281 0.119 Uiso 0.545(12) 1 calc PR B 3
H78 H 1.3332 0.4637 -0.0445 0.119 Uiso 0.545(12) 1 calc PR B 3
H79 H 1.3916 0.4042 -0.0539 0.119 Uiso 0.545(12) 1 calc PR B 3
C72 C 1.4350(8) 0.3510(11) 0.0300(5) 0.083(6) Uani 0.545(12) 1 d P B 3
H80 H 1.4275 0.3182 0.0560 0.124 Uiso 0.545(12) 1 calc PR B 3
H81 H 1.4707 0.3908 0.0387 0.124 Uiso 0.545(12) 1 calc PR B 3
H82 H 1.4461 0.3125 0.0071 0.124 Uiso 0.545(12) 1 calc PR B 3
C110 C 1.4533(7) 0.4343(14) 0.0110(6) 0.087(7) Uani 0.455(12) 1 d P B 4
H83 H 1.4782 0.4333 0.0410 0.130 Uiso 0.455(12) 1 calc PR B 4
H84 H 1.4511 0.4924 -0.0004 0.130 Uiso 0.455(12) 1 calc PR B 4
H85 H 1.4744 0.3980 -0.0085 0.130 Uiso 0.455(12) 1 calc PR B 4
C111 C 1.3830(9) 0.3152(12) 0.0304(6) 0.074(6) Uani 0.455(12) 1 d P B 4
H86 H 1.4073 0.2801 0.0122 0.110 Uiso 0.455(12) 1 calc PR B 4
H87 H 1.3400 0.2905 0.0305 0.110 Uiso 0.455(12) 1 calc PR B 4
H88 H 1.4064 0.3178 0.0609 0.110 Uiso 0.455(12) 1 calc PR B 4
C112 C 1.3401(12) 0.4139(15) -0.0325(8) 0.077(7) Uani 0.455(12) 1 d P B 4
H89 H 1.3570 0.3773 -0.0539 0.116 Uiso 0.455(12) 1 calc PR B 4
H90 H 1.3454 0.4733 -0.0404 0.116 Uiso 0.455(12) 1 calc PR B 4
H91 H 1.2940 0.4018 -0.0329 0.116 Uiso 0.455(12) 1 calc PR B 4
C73 C 1.4066(4) 0.6448(6) 0.1225(3) 0.076(2) Uani 1 1 d . . .
C74 C 1.4664(4) 0.6671(7) 0.1005(3) 0.117(4) Uani 1 1 d . . .
H92 H 1.4520 0.6925 0.0713 0.176 Uiso 1 1 calc R . .
H93 H 1.4912 0.6155 0.0969 0.176 Uiso 1 1 calc R . .
H94 H 1.4940 0.7073 0.1193 0.176 Uiso 1 1 calc R . .
C75 C 1.4339(4) 0.6078(7) 0.1686(3) 0.119(4) Uani 1 1 d . . .
H95 H 1.4635 0.6488 0.1853 0.179 Uiso 1 1 calc R . .
H96 H 1.4574 0.5554 0.1649 0.179 Uiso 1 1 calc R . .
H97 H 1.3980 0.5959 0.1849 0.179 Uiso 1 1 calc R . .
C76 C 1.3695(5) 0.7211(6) 0.1279(4) 0.128(4) Uani 1 1 d . . .
H98 H 1.3516 0.7438 0.0986 0.192 Uiso 1 1 calc R . .
H99 H 1.3979 0.7634 0.1445 0.192 Uiso 1 1 calc R . .
H100 H 1.3340 0.7074 0.1442 0.192 Uiso 1 1 calc R . .
C77 C 1.1693(3) 0.5002(4) 0.35006(18) 0.0441(14) Uani 1 1 d . . .
C78 C 1.1961(3) 0.5602(4) 0.32493(19) 0.0508(16) Uani 1 1 d . . .
H37 H 1.1731 0.6111 0.3169 0.061 Uiso 1 1 calc R . .
C79 C 1.2562(3) 0.5473(5) 0.3112(2) 0.0584(18) Uani 1 1 d . C .
C80 C 1.2884(3) 0.4728(5) 0.3250(2) 0.0642(19) Uani 1 1 d . . .
H38 H 1.3295 0.4631 0.3162 0.077 Uiso 1 1 calc R . .
C81 C 1.2643(3) 0.4117(5) 0.3507(2) 0.0579(18) Uani 1 1 d . D .
C82 C 1.2041(3) 0.4282(4) 0.3634(2) 0.0521(16) Uani 1 1 d . . .
H39 H 1.1867 0.3886 0.3817 0.063 Uiso 1 1 calc R . .
C83 C 1.2822(4) 0.6109(5) 0.2803(3) 0.067(2) Uani 1 1 d . . .
C84 C 1.2638(12) 0.5778(18) 0.2316(7) 0.085(7) Uani 0.53(3) 1 d P C 7
H101 H 1.2810 0.6164 0.2112 0.127 Uiso 0.53(3) 1 calc PR C 7
H102 H 1.2164 0.5748 0.2238 0.127 Uiso 0.53(3) 1 calc PR C 7
H103 H 1.2823 0.5213 0.2293 0.127 Uiso 0.53(3) 1 calc PR C 7
C85 C 1.2458(13) 0.6994(10) 0.2798(8) 0.084(8) Uani 0.53(3) 1 d P C 7
H104 H 1.2559 0.7259 0.3091 0.126 Uiso 0.53(3) 1 calc PR C 7
H105 H 1.1989 0.6905 0.2723 0.126 Uiso 0.53(3) 1 calc PR C 7
H106 H 1.2603 0.7364 0.2575 0.126 Uiso 0.53(3) 1 calc PR C 7
C86 C 1.3504(11) 0.6324(18) 0.2919(10) 0.118(11) Uani 0.53(3) 1 d P C 7
H107 H 1.3760 0.5804 0.2976 0.177 Uiso 0.53(3) 1 calc PR C 7
H108 H 1.3568 0.6677 0.3187 0.177 Uiso 0.53(3) 1 calc PR C 7
H109 H 1.3645 0.6635 0.2673 0.177 Uiso 0.53(3) 1 calc PR C 7
C116 C 1.2994(16) 0.6930(13) 0.3063(9) 0.092(10) Uani 0.47(3) 1 d P C 8
H110 H 1.3356 0.6825 0.3304 0.137 Uiso 0.47(3) 1 calc PR C 8
H111 H 1.2616 0.7128 0.3188 0.137 Uiso 0.47(3) 1 calc PR C 8
H112 H 1.3121 0.7363 0.2863 0.137 Uiso 0.47(3) 1 calc PR C 8
C117 C 1.3520(12) 0.5765(19) 0.2703(9) 0.097(9) Uani 0.47(3) 1 d P C 8
H113 H 1.3708 0.6181 0.2522 0.145 Uiso 0.47(3) 1 calc PR C 8
H114 H 1.3458 0.5227 0.2543 0.145 Uiso 0.47(3) 1 calc PR C 8
H115 H 1.3813 0.5681 0.2984 0.145 Uiso 0.47(3) 1 calc PR C 8
C118 C 1.2370(14) 0.618(2) 0.2393(9) 0.095(9) Uani 0.47(3) 1 d P C 8
H116 H 1.2584 0.6458 0.2168 0.142 Uiso 0.47(3) 1 calc PR C 8
H117 H 1.1994 0.6516 0.2444 0.142 Uiso 0.47(3) 1 calc PR C 8
H118 H 1.2226 0.5615 0.2289 0.142 Uiso 0.47(3) 1 calc PR C 8
C87 C 1.3013(4) 0.3301(6) 0.3649(3) 0.083(2) Uani 1 1 d U . .
C88 C 1.3623(15) 0.314(2) 0.3481(13) 0.129(11) Uani 0.41(3) 1 d PU D 1
H168 H 1.3805 0.2597 0.3598 0.194 Uiso 0.41(3) 1 calc PR D 1
H169 H 1.3932 0.3594 0.3577 0.194 Uiso 0.41(3) 1 calc PR D 1
H170 H 1.3539 0.3116 0.3156 0.194 Uiso 0.41(3) 1 calc PR D 1
C89 C 1.254(2) 0.260(2) 0.3568(16) 0.100(12) Uani 0.41(3) 1 d PU D 1
H171 H 1.2152 0.2738 0.3698 0.150 Uiso 0.41(3) 1 calc PR D 1
H172 H 1.2736 0.2079 0.3706 0.150 Uiso 0.41(3) 1 calc PR D 1
H173 H 1.2417 0.2509 0.3248 0.150 Uiso 0.41(3) 1 calc PR D 1
C90 C 1.3268(19) 0.346(3) 0.4184(12) 0.115(12) Uani 0.41(3) 1 d PU D 1
H174 H 1.2895 0.3562 0.4336 0.173 Uiso 0.41(3) 1 calc PR D 1
H175 H 1.3559 0.3949 0.4223 0.173 Uiso 0.41(3) 1 calc PR D 1
H176 H 1.3503 0.2956 0.4312 0.173 Uiso 0.41(3) 1 calc PR D 1
C119 C 1.3248(17) 0.2908(12) 0.3209(9) 0.119(11) Uani 0.59(3) 1 d P D 2
H177 H 1.2870 0.2818 0.2979 0.178 Uiso 0.59(3) 1 calc PR D 2
H178 H 1.3468 0.2367 0.3284 0.178 Uiso 0.59(3) 1 calc PR D 2
H179 H 1.3548 0.3302 0.3099 0.178 Uiso 0.59(3) 1 calc PR D 2
C120 C 1.2580(12) 0.2553(19) 0.3788(9) 0.087(7) Uani 0.59(3) 1 d P D 2
H180 H 1.2203 0.2470 0.3556 0.130 Uiso 0.59(3) 1 calc PR D 2
H181 H 1.2433 0.2695 0.4069 0.130 Uiso 0.59(3) 1 calc PR D 2
H182 H 1.2837 0.2032 0.3825 0.130 Uiso 0.59(3) 1 calc PR D 2
C121 C 1.3576(12) 0.3469(17) 0.3992(11) 0.122(11) Uani 0.59(3) 1 d P D 2
H183 H 1.3803 0.2937 0.4078 0.183 Uiso 0.59(3) 1 calc PR D 2
H184 H 1.3429 0.3720 0.4253 0.183 Uiso 0.59(3) 1 calc PR D 2
H185 H 1.3871 0.3861 0.3875 0.183 Uiso 0.59(3) 1 calc PR D 2
C91 C 0.7018(3) 0.6096(4) 0.3705(2) 0.0484(16) Uani 1 1 d . . .
C92 C 0.6696(3) 0.6705(4) 0.34300(19) 0.0490(16) Uani 1 1 d . . .
H40 H 0.6926 0.7017 0.3238 0.059 Uiso 1 1 calc R . .
C93 C 0.6037(3) 0.6873(4) 0.3429(2) 0.0542(16) Uani 1 1 d . . .
C94 C 0.5730(3) 0.6412(5) 0.3719(2) 0.065(2) Uani 1 1 d . . .
H41 H 0.5285 0.6523 0.3728 0.078 Uiso 1 1 calc R . .
C95 C 0.6039(3) 0.5797(5) 0.3998(2) 0.064(2) Uani 1 1 d . B .
C96 C 0.6690(3) 0.5634(4) 0.3987(2) 0.0600(18) Uani 1 1 d . . .
H42 H 0.6911 0.5208 0.4173 0.072 Uiso 1 1 calc R . .
C97 C 0.5670(3) 0.7554(5) 0.3123(2) 0.0606(19) Uani 1 1 d . . .
C98 C 0.5020(4) 0.7232(6) 0.2896(4) 0.107(3) Uani 1 1 d . . .
H128 H 0.5083 0.6723 0.2725 0.160 Uiso 1 1 calc R . .
H129 H 0.4807 0.7669 0.2697 0.160 Uiso 1 1 calc R . .
H130 H 0.4748 0.7095 0.3121 0.160 Uiso 1 1 calc R . .
C99 C 0.5551(4) 0.8341(5) 0.3409(3) 0.093(3) Uani 1 1 d . . .
H131 H 0.5376 0.8805 0.3213 0.140 Uiso 1 1 calc R . .
H132 H 0.5962 0.8518 0.3587 0.140 Uiso 1 1 calc R . .
H133 H 0.5241 0.8194 0.3606 0.140 Uiso 1 1 calc R . .
C100 C 0.6054(4) 0.7876(5) 0.2771(3) 0.091(3) Uani 1 1 d . . .
H134 H 0.6143 0.7405 0.2581 0.136 Uiso 1 1 calc R . .
H135 H 0.6465 0.8120 0.2917 0.136 Uiso 1 1 calc R . .
H136 H 0.5801 0.8310 0.2590 0.136 Uiso 1 1 calc R . .
C101 C 0.5667(4) 0.5312(6) 0.4319(3) 0.085(3) Uani 1 1 d . . .
C102 C 0.6069(11) 0.4631(16) 0.4570(11) 0.143(13) Uani 0.545(12) 1 d P B 5
H165 H 0.6490 0.4865 0.4704 0.214 Uiso 0.545(12) 1 calc PR B 5
H166 H 0.6136 0.4172 0.4366 0.214 Uiso 0.545(12) 1 calc PR B 5
H167 H 0.5844 0.4411 0.4805 0.214 Uiso 0.545(12) 1 calc PR B 5
C103 C 0.5518(12) 0.6001(12) 0.4673(6) 0.094(6) Uani 0.545(12) 1 d P B 5
H140 H 0.5179 0.6387 0.4532 0.141 Uiso 0.545(12) 1 calc PR B 5
H141 H 0.5914 0.6323 0.4779 0.141 Uiso 0.545(12) 1 calc PR B 5
H142 H 0.5370 0.5716 0.4924 0.141 Uiso 0.545(12) 1 calc PR B 5
C104 C 0.5029(13) 0.5012(15) 0.4108(8) 0.106(11) Uani 0.545(12) 1 d P B 5
H143 H 0.4840 0.4654 0.4316 0.158 Uiso 0.545(12) 1 calc PR B 5
H144 H 0.5075 0.4685 0.3842 0.158 Uiso 0.545(12) 1 calc PR B 5
H145 H 0.4744 0.5498 0.4024 0.158 Uiso 0.545(12) 1 calc PR B 5
C113 C 0.5662(16) 0.4309(16) 0.4142(13) 0.147(13) Uani 0.455(12) 1 d P B 6
H159 H 0.5439 0.4278 0.3834 0.220 Uiso 0.455(12) 1 calc PR B 6
H160 H 0.5436 0.3953 0.4331 0.220 Uiso 0.455(12) 1 calc PR B 6
H161 H 0.6110 0.4110 0.4157 0.220 Uiso 0.455(12) 1 calc PR B 6
C114 C 0.6003(16) 0.541(3) 0.4783(8) 0.149(13) Uani 0.455(12) 1 d P B 6
H162 H 0.6464 0.5272 0.4798 0.223 Uiso 0.455(12) 1 calc PR B 6
H163 H 0.5808 0.5030 0.4978 0.223 Uiso 0.455(12) 1 calc PR B 6
H164 H 0.5961 0.5997 0.4879 0.223 Uiso 0.455(12) 1 calc PR B 6
C115 C 0.4967(17) 0.552(2) 0.4257(16) 0.18(3) Uani 0.455(12) 1 d P B 6
H152 H 0.4760 0.5329 0.3962 0.271 Uiso 0.455(12) 1 calc PR B 6
H153 H 0.4912 0.6130 0.4283 0.271 Uiso 0.455(12) 1 calc PR B 6
H154 H 0.4766 0.5230 0.4485 0.271 Uiso 0.455(12) 1 calc PR B 6
C105 C 0.8517(4) 0.3206(5) 0.4167(3) 0.085(2) Uani 1 1 d . . .
H43 H 0.8407 0.3705 0.3968 0.102 Uiso 1 1 calc R . .
C106 C 0.1289(6) 0.4209(7) 0.4709(4) 0.133(4) Uani 1 1 d . . .
H44 H 0.1206 0.4597 0.4447 0.160 Uiso 1 1 calc R . .
N1 N 0.9848(2) 0.3786(3) 0.15008(14) 0.0390(11) Uani 1 1 d . . .
N2 N 0.9429(2) 0.4938(3) 0.08217(15) 0.0462(12) Uani 1 1 d . . .
H155 H 0.9804 0.4707 0.0931 0.055 Uiso 1 1 calc R . .
N3 N 1.0797(2) 0.5265(3) 0.06708(15) 0.0455(12) Uani 1 1 d . . .
N4 N 1.1223(2) 0.4175(3) 0.13780(15) 0.0397(11) Uani 1 1 d . . .
H156 H 1.0844 0.4351 0.1239 0.048 Uiso 1 1 calc R . .
N5 N 0.9899(2) 0.4559(3) 0.33964(14) 0.0400(11) Uani 1 1 d . . .
N6 N 1.0236(2) 0.6076(3) 0.38707(14) 0.0401(11) Uani 1 1 d . . .
H157 H 0.9873 0.5811 0.3767 0.048 Uiso 1 1 calc R . .
N7 N 0.8830(2) 0.6456(3) 0.39017(14) 0.0414(11) Uani 1 1 d . . .
N8 N 0.8497(2) 0.4931(3) 0.34353(15) 0.0429(12) Uani 1 1 d . . .
H158 H 0.8860 0.5203 0.3532 0.051 Uiso 1 1 calc R . .
Cl1 Cl 0.93315(12) 0.32724(16) 0.44010(9) 0.1132(8) Uani 1 1 d . . .
Cl2 Cl 0.83841(12) 0.22679(12) 0.38399(7) 0.0821(6) Uani 1 1 d . . .
Cl3 Cl 0.80118(12) 0.32111(17) 0.45728(7) 0.1096(8) Uani 1 1 d . . .
Cl4 Cl 0.21059(16) 0.4304(3) 0.49090(10) 0.1649(13) Uani 1 1 d . . .
Cl5 Cl 0.08126(18) 0.4559(2) 0.50620(11) 0.1609(12) Uani 1 1 d . . .
Cl6 Cl 0.10845(12) 0.32076(17) 0.44999(8) 0.1104(8) Uani 1 1 d . . .
Pt1 Pt 0.999406(11) 0.228616(16) 0.266286(7) 0.03924(11) Uani 1 1 d . . .

loop_
_atom_site_aniso_label
_atom_site_aniso_U_11
_atom_site_aniso_U_22
_atom_site_aniso_U_33
_atom_site_aniso_U_23
_atom_site_aniso_U_13
_atom_site_aniso_U_12
C1 0.032(3) 0.040(3) 0.038(3) -0.008(3) 0.001(2) -0.004(3)
C2 0.038(3) 0.040(3) 0.034(3) -0.007(2) 0.004(2) 0.006(3)
C3 0.028(3) 0.042(3) 0.047(3) 0.003(3) 0.004(2) -0.004(3)
C4 0.029(3) 0.047(4) 0.043(3) -0.008(3) 0.003(2) 0.000(3)
C5 0.034(3) 0.045(4) 0.044(3) 0.003(3) 0.004(3) 0.005(3)
C6 0.028(3) 0.054(4) 0.043(3) -0.003(3) 0.003(2) 0.000(3)
C7 0.031(3) 0.059(4) 0.057(4) 0.006(3) 0.002(3) 0.000(3)
C8 0.035(4) 0.067(5) 0.058(4) 0.022(3) 0.000(3) 0.005(3)
C9 0.040(4) 0.061(4) 0.051(4) 0.013(3) 0.007(3) 0.004(3)
C10 0.033(4) 0.081(5) 0.056(4) 0.025(4) -0.002(3) -0.001(3)
C11 0.041(4) 0.064(5) 0.056(4) 0.020(3) 0.008(3) -0.001(3)
C12 0.042(4) 0.093(6) 0.054(4) 0.016(4) 0.007(3) -0.003(4)
C13 0.045(4) 0.067(5) 0.046(4) 0.006(3) 0.009(3) 0.000(3)
C14 0.035(3) 0.056(4) 0.041(3) -0.003(3) 0.006(3) -0.006(3)
C15 0.030(3) 0.052(4) 0.047(3) -0.001(3) 0.005(3) 0.000(3)
C16 0.033(3) 0.041(4) 0.051(4) -0.002(3) 0.007(3) 0.001(3)
C17 0.028(3) 0.067(5) 0.052(4) 0.003(3) 0.003(3) 0.001(3)
C18 0.035(4) 0.051(4) 0.068(4) 0.005(3) 0.005(3) 0.004(3)
C19 0.033(3) 0.051(4) 0.047(3) 0.000(3) 0.005(3) 0.002(3)
C20 0.030(3) 0.045(4) 0.040(3) -0.001(3) 0.003(2) 0.001(3)
C21 0.034(3) 0.034(3) 0.044(3) 0.003(3) 0.005(2) -0.001(3)
C22 0.041(4) 0.038(3) 0.044(3) -0.008(3) 0.006(3) -0.001(3)
C23 0.037(3) 0.039(3) 0.048(3) 0.000(3) 0.007(3) 0.001(3)
C24 0.033(3) 0.040(3) 0.045(3) 0.007(3) 0.005(2) -0.001(3)
C25 0.031(3) 0.039(3) 0.045(3) 0.003(3) 0.001(2) -0.004(3)
C26 0.031(3) 0.046(4) 0.049(3) 0.003(3) 0.003(3) -0.005(3)
C27 0.035(4) 0.048(4) 0.059(4) -0.007(3) 0.004(3) -0.007(3)
C28 0.038(4) 0.058(4) 0.061(4) -0.014(3) 0.004(3) -0.007(3)
C29 0.038(4) 0.046(4) 0.050(3) -0.004(3) 0.006(3) 0.000(3)
C30 0.047(4) 0.040(4) 0.053(4) -0.005(3) 0.005(3) -0.007(3)
C31 0.039(4) 0.045(4) 0.045(3) 0.001(3) 0.007(3) -0.002(3)
C32 0.050(4) 0.045(4) 0.052(4) 0.004(3) 0.009(3) -0.003(3)
C33 0.054(4) 0.048(4) 0.050(4) 0.005(3) 0.017(3) 0.014(3)
C34 0.040(4) 0.048(4) 0.043(3) 0.005(3) 0.009(3) -0.002(3)
C35 0.037(4) 0.053(4) 0.045(3) 0.011(3) 0.009(3) 0.008(3)
C36 0.033(3) 0.055(4) 0.054(4) 0.002(3) 0.007(3) 0.005(3)
C37 0.036(4) 0.058(4) 0.063(4) -0.003(3) 0.007(3) -0.003(3)
C38 0.039(4) 0.054(4) 0.058(4) -0.002(3) 0.004(3) -0.001(3)
C39 0.036(3) 0.044(4) 0.048(3) -0.002(3) 0.004(3) 0.001(3)
C40 0.040(4) 0.039(4) 0.054(4) -0.008(3) 0.004(3) -0.003(3)
C41 0.050(4) 0.029(3) 0.055(4) -0.003(3) 0.003(3) -0.001(3)
C42 0.060(4) 0.038(4) 0.042(3) -0.007(3) 0.011(3) 0.007(3)
C43 0.051(4) 0.058(4) 0.065(4) -0.002(3) 0.007(3) 0.016(3)
C44 0.053(4) 0.056(4) 0.058(4) 0.003(3) 0.001(3) 0.024(3)
C45 0.063(5) 0.047(4) 0.038(3) 0.011(3) -0.008(3) 0.002(3)
C46 0.057(4) 0.037(3) 0.036(3) 0.000(3) 0.010(3) 0.002(3)
C47 0.067(5) 0.045(4) 0.058(4) 0.007(3) 0.020(3) -0.003(3)
C48 0.061(5) 0.045(4) 0.063(4) 0.000(3) 0.005(3) -0.012(3)
C49 0.026(3) 0.052(4) 0.049(3) 0.007(3) 0.003(3) 0.003(3)
C50 0.031(3) 0.050(4) 0.051(4) 0.001(3) 0.002(3) -0.002(3)
C51 0.035(4) 0.048(4) 0.057(4) 0.002(3) 0.008(3) 0.002(3)
C52 0.029(3) 0.063(4) 0.060(4) 0.003(3) -0.001(3) -0.009(3)
C53 0.034(3) 0.051(4) 0.052(4) 0.004(3) -0.001(3) -0.005(3)
C54 0.035(3) 0.044(4) 0.054(4) 0.001(3) -0.001(3) 0.000(3)
C55 0.039(4) 0.067(5) 0.065(4) -0.001(4) 0.009(3) 0.002(3)
C56 0.054(4) 0.063(5) 0.070(4) -0.014(4) 0.021(3) -0.006(4)
C57 0.057(5) 0.082(5) 0.077(5) -0.017(4) 0.026(4) -0.020(4)
C58 0.047(4) 0.098(6) 0.075(5) -0.009(4) 0.002(4) 0.029(4)
C59 0.031(4) 0.065(5) 0.073(5) -0.005(4) -0.001(3) -0.006(3)
C60 0.037(8) 0.101(15) 0.123(17) -0.044(12) -0.001(9) -0.019(8)
C61 0.056(9) 0.072(10) 0.085(12) -0.008(9) -0.022(8) -0.003(8)
C62 0.085(12) 0.092(12) 0.074(10) -0.005(8) -0.013(8) -0.008(10)
C107 0.064(14) 0.089(18) 0.060(12) -0.032(12) -0.012(10) -0.017(12)
C108 0.080(17) 0.080(15) 0.072(13) -0.005(11) 0.004(11) -0.039(12)
C109 0.041(12) 0.091(18) 0.079(16) -0.021(12) -0.006(10) 0.009(12)
C63 0.036(4) 0.055(4) 0.048(3) -0.001(3) 0.007(3) -0.006(3)
C64 0.038(4) 0.063(4) 0.061(4) 0.003(3) 0.006(3) 0.008(3)
C65 0.047(4) 0.081(5) 0.052(4) 0.015(4) 0.010(3) 0.012(4)
C66 0.031(4) 0.111(7) 0.061(4) 0.011(4) 0.012(3) 0.003(4)
C67 0.036(4) 0.093(6) 0.055(4) 0.005(4) 0.004(3) -0.010(4)
C68 0.042(4) 0.070(5) 0.056(4) -0.001(3) 0.014(3) -0.006(4)
C69 0.053(5) 0.093(6) 0.066(5) 0.001(4) 0.021(4) 0.023(4)
C70 0.054(10) 0.138(17) 0.116(14) -0.055(13) 0.025(9) -0.025(11)
C71 0.084(15) 0.099(17) 0.059(9) -0.004(10) 0.020(11) 0.020(11)
C72 0.057(11) 0.097(14) 0.088(11) -0.023(10) -0.007(8) 0.021(10)
C110 0.032(10) 0.134(19) 0.100(14) -0.020(13) 0.029(9) 0.012(10)
C111 0.048(12) 0.089(14) 0.085(12) 0.003(11) 0.013(9) 0.019(11)
C112 0.10(2) 0.061(15) 0.073(13) -0.004(11) 0.023(15) 0.018(14)
C73 0.040(4) 0.110(7) 0.077(5) -0.009(5) 0.005(4) -0.018(5)
C74 0.077(7) 0.169(10) 0.104(7) -0.005(7) 0.010(5) -0.058(7)
C75 0.082(7) 0.196(11) 0.075(6) -0.031(7) 0.000(5) -0.044(7)
C76 0.072(7) 0.087(8) 0.213(13) -0.032(7) -0.015(8) -0.031(6)
C77 0.028(3) 0.050(4) 0.052(4) -0.011(3) 0.001(3) -0.001(3)
C78 0.041(4) 0.053(4) 0.059(4) -0.003(3) 0.009(3) 0.002(3)
C79 0.048(4) 0.061(5) 0.067(4) -0.011(4) 0.013(3) -0.010(4)
C80 0.039(4) 0.078(6) 0.077(5) -0.016(4) 0.009(3) -0.001(4)
C81 0.041(4) 0.071(5) 0.061(4) -0.002(4) 0.006(3) 0.007(4)
C82 0.043(4) 0.055(4) 0.057(4) 0.006(3) 0.005(3) -0.001(3)
C83 0.056(5) 0.067(5) 0.083(5) -0.003(4) 0.027(4) -0.015(4)
C84 0.077(17) 0.100(18) 0.082(13) 0.015(12) 0.028(11) -0.024(12)
C85 0.110(19) 0.049(9) 0.098(16) 0.007(9) 0.034(14) -0.002(11)
C86 0.075(15) 0.10(2) 0.18(3) 0.043(19) 0.005(16) -0.029(16)
C116 0.11(3) 0.059(12) 0.115(19) -0.012(12) 0.054(17) -0.028(14)
C117 0.084(16) 0.087(18) 0.14(2) 0.036(15) 0.063(15) 0.013(14)
C118 0.09(2) 0.13(3) 0.073(15) 0.023(15) 0.029(13) 0.000(15)
C87 0.056(5) 0.094(7) 0.100(6) 0.007(5) 0.015(5) 0.027(5)
C88 0.076(17) 0.20(3) 0.11(2) -0.048(19) 0.003(15) 0.084(17)
C89 0.11(2) 0.036(13) 0.15(3) 0.020(19) -0.01(2) 0.014(13)
C90 0.08(2) 0.12(2) 0.13(2) -0.010(18) -0.043(17) 0.055(19)
C119 0.18(3) 0.092(14) 0.099(17) 0.001(11) 0.053(17) 0.063(15)
C120 0.051(10) 0.090(14) 0.113(18) 0.036(14) -0.004(12) 0.033(9)
C121 0.061(15) 0.109(16) 0.18(3) 0.016(17) -0.021(15) -0.001(13)
C91 0.040(4) 0.051(4) 0.056(4) -0.005(3) 0.016(3) 0.000(3)
C92 0.036(4) 0.057(4) 0.055(4) 0.003(3) 0.009(3) 0.004(3)
C93 0.043(4) 0.053(4) 0.066(4) 0.001(3) 0.007(3) 0.000(3)
C94 0.037(4) 0.074(5) 0.086(5) 0.002(4) 0.019(4) 0.009(4)
C95 0.051(4) 0.063(5) 0.082(5) 0.013(4) 0.024(4) 0.009(4)
C96 0.043(4) 0.063(5) 0.078(5) 0.006(4) 0.022(3) 0.008(4)
C97 0.037(4) 0.077(5) 0.066(5) -0.001(4) 0.001(3) 0.007(4)
C98 0.068(7) 0.116(8) 0.120(8) 0.020(6) -0.034(5) -0.004(5)
C99 0.096(7) 0.081(6) 0.099(6) 0.006(5) 0.004(5) 0.028(5)
C100 0.075(6) 0.104(7) 0.092(6) 0.029(5) 0.008(5) 0.027(5)
C101 0.060(6) 0.095(7) 0.108(7) 0.024(6) 0.035(5) 0.002(5)
C102 0.100(18) 0.092(17) 0.26(3) 0.11(2) 0.11(2) 0.046(15)
C103 0.104(16) 0.111(16) 0.077(11) 0.017(11) 0.043(11) 0.003(13)
C104 0.11(2) 0.10(2) 0.092(13) 0.019(13) -0.005(13) -0.064(19)
C113 0.11(2) 0.09(2) 0.26(4) 0.02(2) 0.09(2) -0.041(18)
C114 0.15(3) 0.20(4) 0.11(2) 0.08(2) 0.047(19) -0.02(3)
C115 0.10(3) 0.14(4) 0.33(7) 0.11(4) 0.13(4) 0.02(3)
C105 0.103(7) 0.079(6) 0.073(5) 0.004(5) 0.012(5) 0.003(5)
C106 0.169(12) 0.119(9) 0.122(9) 0.001(7) 0.056(8) -0.005(8)
N1 0.027(3) 0.044(3) 0.044(3) -0.001(2) 0.001(2) -0.001(2)
N2 0.025(3) 0.059(3) 0.052(3) 0.010(3) -0.004(2) 0.005(2)
N3 0.030(3) 0.058(3) 0.048(3) 0.001(2) 0.001(2) 0.000(2)
N4 0.026(3) 0.044(3) 0.047(3) -0.001(2) 0.000(2) 0.004(2)
N5 0.033(3) 0.036(3) 0.050(3) 0.005(2) 0.000(2) -0.003(2)
N6 0.033(3) 0.042(3) 0.043(3) -0.004(2) -0.002(2) -0.002(2)
N7 0.039(3) 0.042(3) 0.043(3) 0.004(2) 0.005(2) -0.004(2)
N8 0.030(3) 0.039(3) 0.058(3) 0.000(2) 0.004(2) -0.004(2)
Cl1 0.1006(19) 0.1039(19) 0.127(2) -0.0012(16) -0.0074(15) -0.0139(15)
Cl2 0.1056(18) 0.0736(14) 0.0684(12) 0.0048(10) 0.0174(12) -0.0045(11)
Cl3 0.132(2) 0.118(2) 0.0870(15) 0.0023(14) 0.0412(14) 0.0208(17)
Cl4 0.121(3) 0.242(4) 0.128(2) -0.009(2) 0.0045(19) -0.053(3)
Cl5 0.206(3) 0.136(3) 0.153(3) -0.002(2) 0.066(2) 0.023(2)
Cl6 0.120(2) 0.108(2) 0.1075(18) 0.0047(15) 0.0324(15) -0.0189(16)
Pt1 0.03538(17) 0.03885(19) 0.04280(17) 0.00060(11) 0.00405(11) 0.00088(11)

loop_
_atom_type_symbol
_atom_type_description
_atom_type_scat_dispersion_real
_atom_type_scat_dispersion_imag
_atom_type_scat_source
C C 0.0181 0.0091 'International Tables Vol C Tables 4.2.6.8 and 6.1.1.4'
H H 0.0000 0.0000 'International Tables Vol C Tables 4.2.6.8 and 6.1.1.4'
N N 0.0311 0.0180 'International Tables Vol C Tables 4.2.6.8 and 6.1.1.4'
Cl Cl 0.3639 0.7018 'International Tables Vol C Tables 4.2.6.8 and 6.1.1.4'
Pt Pt -4.5932 6.9264 'International Tables Vol C Tables 4.2.6.8 and 6.1.1.4'

loop_
_geom_angle_atom_site_label_1
_geom_angle_atom_site_label_2
_geom_angle_atom_site_label_3
_geom_angle
C20 C1 N1 126.1(5)
C20 C1 C2 126.5(5)
N1 C1 C2 107.3(5)
C3 C2 C1 106.5(5)
C3 C2 Pt1 131.6(4)
C1 C2 Pt1 121.7(4)
C2 C3 C4 109.8(5)
C2 C3 H1 125.1
C4 C3 H1 125.1
N1 C4 C5 124.1(5)
N1 C4 C3 107.0(5)
C5 C4 C3 128.7(5)
C6 C5 C4 124.0(5)
C6 C5 C49 116.8(5)
C4 C5 C49 119.1(5)
N2 C6 C5 125.4(5)
N2 C6 C7 109.9(5)
C5 C6 C7 124.5(5)
C8 C7 C6 107.8(5)
C8 C7 H2 126.1
C6 C7 H2 126.1
C7 C8 C9 105.6(5)
C7 C8 H3 127.2
C9 C8 H3 127.2
N2 C9 C10 125.7(5)
N2 C9 C8 111.3(5)
C10 C9 C8 122.8(6)
C11 C10 C9 128.3(6)
C11 C10 H4 115.8
C9 C10 H4 115.8
C10 C11 N3 125.9(5)
C10 C11 C12 127.3(6)
N3 C11 C12 106.8(5)
C13 C12 C11 109.0(6)
C13 C12 H5 125.5
C11 C12 H5 125.5
C12 C13 C14 107.9(6)
C12 C13 H6 126.0
C14 C13 H6 126.0
N3 C14 C15 124.2(5)
N3 C14 C13 107.4(5)
C15 C14 C13 128.3(5)
C16 C15 C14 124.0(5)
C16 C15 C63 119.0(5)
C14 C15 C63 117.0(5)
N4 C16 C15 125.4(5)
N4 C16 C17 110.4(5)
C15 C16 C17 124.2(5)
C18 C17 C16 105.9(5)
C18 C17 H7 127.0
C16 C17 H7 127.0
C17 C18 C19 107.1(6)
C17 C18 H8 126.4
C19 C18 H8 126.4
N4 C19 C20 126.1(5)
N4 C19 C18 110.5(5)
C20 C19 C18 123.4(5)
C1 C20 C19 129.1(5)
C1 C20 H9 115.5
C19 C20 H9 115.5
C40 C21 N5 124.7(5)
C40 C21 C22 128.1(5)
N5 C21 C22 107.2(5)
C23 C22 C21 108.0(5)
C23 C22 Pt1 125.1(4)
C21 C22 Pt1 126.6(4)
C22 C23 C24 108.8(5)
C22 C23 H10 125.6
C24 C23 H10 125.6
N5 C24 C25 124.8(5)
N5 C24 C23 107.3(5)
C25 C24 C23 127.9(5)
C24 C25 C26 123.7(5)
C24 C25 C77 115.9(5)
C26 C25 C77 120.2(5)
N6 C26 C25 126.3(5)
N6 C26 C27 109.4(5)
C25 C26 C27 124.3(5)
C28 C27 C26 106.2(6)
C28 C27 H11 126.9
C26 C27 H11 126.9
C27 C28 C29 107.7(6)
C27 C28 H12 126.1
C29 C28 H12 126.1
N6 C29 C30 127.3(6)
N6 C29 C28 109.4(5)
C30 C29 C28 123.2(6)
C31 C30 C29 128.8(6)
C31 C30 H13 115.6
C29 C30 H13 115.6
C30 C31 N7 125.2(5)
C30 C31 C32 127.6(6)
N7 C31 C32 107.1(5)
C33 C32 C31 108.2(6)
C33 C32 H14 125.9
C31 C32 H14 125.9
C32 C33 C34 108.9(6)
C32 C33 H15 125.5
C34 C33 H15 125.5
N7 C34 C35 124.6(5)
N7 C34 C33 106.8(5)
C35 C34 C33 128.5(6)
C34 C35 C36 124.7(5)
C34 C35 C91 117.4(5)
C36 C35 C91 118.0(6)
N8 C36 C35 125.4(6)
N8 C36 C37 109.4(5)
C35 C36 C37 125.2(6)
C38 C37 C36 106.6(6)
C38 C37 H16 126.7
C36 C37 H16 126.7
C37 C38 C39 106.6(6)
C37 C38 H17 126.7
C39 C38 H17 126.7
N8 C39 C40 126.6(5)
N8 C39 C38 110.4(5)
C40 C39 C38 123.0(6)
C39 C40 C21 129.7(6)
C39 C40 H18 115.1
C21 C40 H18 115.1
C42 C41 C48 126.0(6)
C42 C41 Pt1 71.6(3)
C48 C41 Pt1 110.3(4)
C42 C41 H19 117.0
C48 C41 H19 117.0
Pt1 C41 H19 88.0
C41 C42 C43 127.5(6)
C41 C42 Pt1 73.3(3)
C43 C42 Pt1 106.2(4)
C41 C42 H20 116.3
C43 C42 H20 116.3
Pt1 C42 H20 90.5
C42 C43 C44 113.6(5)
C42 C43 H21 108.8
C44 C43 H21 108.8
C42 C43 H22 108.8
C44 C43 H22 108.8
H21 C43 H22 107.7
C45 C44 C43 114.7(5)
C45 C44 H23 108.6
C43 C44 H23 108.6
C45 C44 H24 108.6
C43 C44 H24 108.6
H23 C44 H24 107.6
C46 C45 C44 126.9(6)
C46 C45 Pt1 70.9(3)
C44 C45 Pt1 109.2(4)
C46 C45 H25 116.5
C44 C45 H25 116.5
Pt1 C45 H25 89.9
C45 C46 C47 126.0(6)
C45 C46 Pt1 74.2(3)
C47 C46 Pt1 105.3(4)
C45 C46 H26 117.0
C47 C46 H26 117.0
Pt1 C46 H26 90.6
C46 C47 C48 115.1(5)
C46 C47 H27 108.5
C48 C47 H27 108.5
C46 C47 H28 108.5
C48 C47 H28 108.5
H27 C47 H28 107.5
C41 C48 C47 113.2(5)
C41 C48 H29 108.9
C47 C48 H29 108.9
C41 C48 H30 108.9
C47 C48 H30 108.9
H29 C48 H30 107.7
C54 C49 C50 119.9(5)
C54 C49 C5 120.4(5)
C50 C49 C5 119.4(5)
C49 C50 C51 119.9(6)
C49 C50 H31 120.0
C51 C50 H31 120.0
C52 C51 C50 118.2(6)
C52 C51 C55 120.3(6)
C50 C51 C55 121.5(6)
C53 C52 C51 123.1(6)
C53 C52 H32 118.4
C51 C52 H32 118.4
C52 C53 C54 117.1(6)
C52 C53 C59 121.7(6)
C54 C53 C59 121.1(6)
C49 C54 C53 121.6(6)
C49 C54 H33 119.2
C53 C54 H33 119.2
C57 C55 C56 108.8(5)
C57 C55 C58 109.9(6)
C56 C55 C58 108.3(6)
C57 C55 C51 109.5(5)
C56 C55 C51 112.5(5)
C58 C55 C51 107.8(5)
C55 C56 H47 109.5
C55 C56 H48 109.5
H47 C56 H48 109.5
C55 C56 H49 109.5
H47 C56 H49 109.5
H48 C56 H49 109.5
C55 C57 H50 109.5
C55 C57 H51 109.5
H50 C57 H51 109.5
C55 C57 H52 109.5
H50 C57 H52 109.5
H51 C57 H52 109.5
C55 C58 H53 109.5
C55 C58 H54 109.5
H53 C58 H54 109.5
C55 C58 H55 109.5
H53 C58 H55 109.5
H54 C58 H55 109.5
C109 C59 C61 130.9(12)
C109 C59 C53 115.0(11)
C61 C59 C53 113.2(7)
C109 C59 C107 108.5(13)
C61 C59 C107 58.5(10)
C53 C59 C107 113.2(8)
C109 C59 C60 40.6(10)
C61 C59 C60 110.6(10)
C53 C59 C60 112.2(8)
C107 C59 C60 133.5(10)
C109 C59 C62 65.1(11)
C61 C59 C62 109.3(10)
C53 C59 C62 106.3(7)
C107 C59 C62 52.7(9)
C60 C59 C62 104.8(10)
C109 C59 C108 109.5(13)
C61 C59 C108 45.3(9)
C53 C59 C108 107.6(8)
C107 C59 C108 102.4(13)
C60 C59 C108 72.5(10)
C62 C59 C108 144.1(10)
C59 C60 H56 109.5
C59 C60 H57 109.5
C59 C60 H58 109.5
C59 C61 H59 109.5
C59 C61 H60 109.5
C59 C61 H61 109.5
C59 C62 H62 109.5
C59 C62 H63 109.5
C59 C62 H64 109.5
C59 C107 H65 109.5
C59 C107 H66 109.5
H65 C107 H66 109.5
C59 C107 H67 109.5
H65 C107 H67 109.5
H66 C107 H67 109.5
C59 C108 H68 109.5
C59 C108 H69 109.5
H68 C108 H69 109.5
C59 C108 H70 109.5
H68 C108 H70 109.5
H69 C108 H70 109.5
C59 C109 H71 109.5
C59 C109 H72 109.5
H71 C109 H72 109.5
C59 C109 H73 109.5
H71 C109 H73 109.5
H72 C109 H73 109.5
C68 C63 C64 120.2(6)
C68 C63 C15 120.6(5)
C64 C63 C15 119.2(5)
C63 C64 C65 120.7(6)
C63 C64 H34 119.7
C65 C64 H34 119.7
C66 C65 C64 117.0(6)
C66 C65 C69 122.5(7)
C64 C65 C69 120.4(7)
C67 C66 C65 123.3(7)
C67 C66 H35 118.4
C65 C66 H35 118.4
C66 C67 C68 117.8(7)
C66 C67 C73 121.8(6)
C68 C67 C73 120.3(7)
C63 C68 C67 121.0(6)
C63 C68 H36 119.5
C67 C68 H36 119.5
C111 C69 C72 50.4(9)
C111 C69 C112 121.6(13)
C72 C69 C112 134.7(12)
C111 C69 C65 109.1(9)
C72 C69 C65 115.7(8)
C112 C69 C65 108.8(10)
C111 C69 C71 139.2(12)
C72 C69 C71 115.7(11)
C112 C69 C71 34.5(9)
C65 C69 C71 110.8(9)
C111 C69 C70 57.6(10)
C72 C69 C70 102.4(11)
C112 C69 C70 68.0(11)
C65 C69 C70 111.1(7)
C71 C69 C70 99.6(11)
C111 C69 C110 106.4(11)
C72 C69 C110 56.1(9)
C112 C69 C110 105.1(12)
C65 C69 C110 104.4(8)
C71 C69 C110 71.3(10)
C70 C69 C110 144.2(9)
C69 C70 H74 109.5
C69 C70 H75 109.5
C69 C70 H76 109.5
C69 C71 H77 109.5
C69 C71 H78 109.5
C69 C71 H79 109.5
C69 C72 H80 109.5
C69 C72 H81 109.5
C69 C72 H82 109.5
C69 C110 H83 109.5
C69 C110 H84 109.5
C69 C110 H85 109.5
C69 C111 H86 109.5
C69 C111 H87 109.5
C69 C111 H88 109.5
C69 C112 H89 109.5
C69 C112 H90 109.5
C69 C112 H91 109.5
C76 C73 C67 111.1(7)
C76 C73 C74 109.9(9)
C67 C73 C74 112.8(7)
C76 C73 C75 109.6(8)
C67 C73 C75 107.2(7)
C74 C73 C75 106.0(6)
C73 C74 H92 109.5
C73 C74 H93 109.5
H92 C74 H93 109.5
C73 C74 H94 109.5
H92 C74 H94 109.5
H93 C74 H94 109.5
C73 C75 H95 109.5
C73 C75 H96 109.5
H95 C75 H96 109.5
C73 C75 H97 109.5
H95 C75 H97 109.5
H96 C75 H97 109.5
C73 C76 H98 109.5
C73 C76 H99 109.5
H98 C76 H99 109.5
C73 C76 H100 109.5
H98 C76 H100 109.5
H99 C76 H100 109.5
C82 C77 C78 119.1(6)
C82 C77 C25 122.0(6)
C78 C77 C25 118.7(5)
C77 C78 C79 121.5(6)
C77 C78 H37 119.2
C79 C78 H37 119.2
C80 C79 C78 116.7(6)
C80 C79 C83 122.6(6)
C78 C79 C83 120.6(7)
C81 C80 C79 124.0(7)
C81 C80 H38 118.0
C79 C80 H38 118.0
C80 C81 C82 116.7(6)
C80 C81 C87 122.4(7)
C82 C81 C87 120.9(7)
C77 C82 C81 121.9(6)
C77 C82 H39 119.0
C81 C82 H39 119.0
C86 C83 C118 132.2(15)
C86 C83 C79 115.6(11)
C118 C83 C79 109.6(11)
C86 C83 C116 62.4(12)
C118 C83 C116 116.6(15)
C79 C83 C116 108.4(9)
C86 C83 C84 113.1(14)
C118 C83 C84 34.6(10)
C79 C83 C84 107.8(10)
C116 C83 C84 140.9(13)
C86 C83 C85 104.2(12)
C118 C83 C85 71.2(12)
C79 C83 C85 111.6(8)
C116 C83 C85 48.2(10)
C84 C83 C85 103.9(12)
C86 C83 C117 41.5(11)
C118 C83 C117 110.1(13)
C79 C83 C117 108.1(10)
C116 C83 C117 103.6(13)
C84 C83 C117 78.6(12)
C85 C83 C117 137.0(11)
C83 C84 H101 109.5
C83 C84 H102 109.5
C83 C84 H103 109.5
C83 C85 H104 109.5
C83 C85 H105 109.5
C83 C85 H106 109.5
C83 C86 H107 109.5
C83 C86 H108 109.5
C83 C86 H109 109.5
C83 C116 H110 109.5
C83 C116 H111 109.5
C83 C116 H112 109.5
C83 C117 H113 109.5
C83 C117 H114 109.5
C83 C117 H115 109.5
C83 C118 H116 109.5
C83 C118 H117 109.5
C83 C118 H118 109.5
C88 C87 C121 68.9(13)
C88 C87 C89 114(2)
C121 C87 C89 133.7(19)
C88 C87 C81 118.3(15)
C121 C87 C81 111.1(13)
C89 C87 C81 107.1(16)
C88 C87 C120 121.7(18)
C121 C87 C120 111.7(14)
C89 C87 C120 24.8(18)
C81 C87 C120 115.0(10)
C88 C87 C119 41.6(11)
C121 C87 C119 110.1(13)
C89 C87 C119 81.8(19)
C81 C87 C119 107.0(9)
C120 C87 C119 101.3(14)
C88 C87 C90 102.0(15)
C121 C87 C90 34.2(12)
C89 C87 C90 112(2)
C81 C87 C90 102.9(13)
C120 C87 C90 87.5(17)
C119 C87 C90 141.3(13)
C87 C88 H168 109.4
C87 C88 H169 109.5
H168 C88 H169 109.5
C87 C88 H170 109.5
H168 C88 H170 109.5
H169 C88 H170 109.5
C87 C89 H171 109.5
C87 C89 H172 109.5
H171 C89 H172 109.5
C87 C89 H173 109.5
H171 C89 H173 109.5
H172 C89 H173 109.5
C87 C90 H174 109.5
C87 C90 H175 109.5
H174 C90 H175 109.5
C87 C90 H176 109.5
H174 C90 H176 109.5
H175 C90 H176 109.5
C87 C119 H177 109.5
C87 C119 H178 109.5
H177 C119 H178 109.5
C87 C119 H179 109.5
H177 C119 H179 109.5
H178 C119 H179 109.5
C87 C120 H180 109.5
C87 C120 H181 109.5
H180 C120 H181 109.5
C87 C120 H182 109.5
H180 C120 H182 109.5
H181 C120 H182 109.5
C87 C121 H183 109.5
C87 C121 H184 109.5
H183 C121 H184 109.5
C87 C121 H185 109.5
H183 C121 H185 109.5
H184 C121 H185 109.5
C92 C91 C96 120.2(6)
C92 C91 C35 120.0(5)
C96 C91 C35 119.8(6)
C91 C92 C93 121.1(6)
C91 C92 H40 119.4
C93 C92 H40 119.4
C94 C93 C92 117.0(6)
C94 C93 C97 121.2(6)
C92 C93 C97 121.7(6)
C93 C94 C95 123.1(7)
C93 C94 H41 118.5
C95 C94 H41 118.5
C94 C95 C96 118.7(7)
C94 C95 C101 120.3(7)
C96 C95 C101 121.0(7)
C91 C96 C95 119.8(6)
C91 C96 H42 120.1
C95 C96 H42 120.1
C98 C97 C100 109.0(7)
C98 C97 C93 111.4(6)
C100 C97 C93 113.0(6)
C98 C97 C99 108.2(7)
C100 C97 C99 105.9(7)
C93 C97 C99 109.1(6)
C97 C98 H128 109.5
C97 C98 H129 109.5
H128 C98 H129 109.5
C97 C98 H130 109.5
H128 C98 H130 109.5
H129 C98 H130 109.5
C97 C99 H131 109.5
C97 C99 H132 109.5
H131 C99 H132 109.5
C97 C99 H133 109.5
H131 C99 H133 109.5
H132 C99 H133 109.5
C97 C100 H134 109.5
C97 C100 H135 109.5
H134 C100 H135 109.5
C97 C100 H136 109.5
H134 C100 H136 109.5
H135 C100 H136 109.5
C104 C101 C114 135.5(15)
C104 C101 C115 37.2(17)
C114 C101 C115 114(2)
C104 C101 C102 112.9(16)
C114 C101 C102 56.4(17)
C115 C101 C102 133.2(15)
C104 C101 C95 113.3(12)
C114 C101 C95 110.0(11)
C115 C101 C95 113.3(15)
C102 C101 C95 112.5(9)
C104 C101 C103 104.9(14)
C114 C101 C103 53.0(15)
C115 C101 C103 69.1(18)
C102 C101 C103 107.3(17)
C95 C101 C103 105.1(9)
C104 C101 C113 66.0(14)
C114 C101 C113 112.6(19)
C115 C101 C113 102.2(19)
C102 C101 C113 57.2(14)
C95 C101 C113 104.0(11)
C103 C101 C113 150.6(13)
C101 C102 H165 109.5
C101 C102 H166 109.5
H165 C102 H166 109.5
C101 C102 H167 109.5
H165 C102 H167 109.5
H166 C102 H167 109.5
C101 C103 H140 109.5
C101 C103 H141 109.5
C101 C103 H142 109.5
C101 C104 H143 109.5
C101 C104 H144 109.5
C101 C104 H145 109.5
C101 C113 H159 109.5
C101 C113 H160 109.5
H159 C113 H160 109.5
C101 C113 H161 109.5
H159 C113 H161 109.5
H160 C113 H161 109.5
C101 C114 H162 109.5
C101 C114 H163 109.5
H162 C114 H163 109.5
C101 C114 H164 109.5
H162 C114 H164 109.5
H163 C114 H164 109.5
C101 C115 H152 109.5
C101 C115 H153 109.5
C101 C115 H154 109.5
Cl1 C105 Cl3 111.7(4)
Cl1 C105 Cl2 109.6(5)
Cl3 C105 Cl2 110.0(5)
Cl1 C105 H43 108.5
Cl3 C105 H43 108.5
Cl2 C105 H43 108.5
Cl5 C106 Cl4 113.5(7)
Cl5 C106 Cl6 113.7(6)
Cl4 C106 Cl6 112.5(7)
Cl5 C106 H44 105.4
Cl4 C106 H44 105.4
Cl6 C106 H44 105.4
C1 N1 C4 109.3(5)
C9 N2 C6 105.3(5)
C9 N2 H155 127.3
C6 N2 H155 127.3
C14 N3 C11 108.9(5)
C19 N4 C16 106.1(5)
C19 N4 H156 127.0
C16 N4 H156 127.0
C24 N5 C21 108.7(5)
C29 N6 C26 107.2(5)
C29 N6 H157 126.4
C26 N6 H157 126.4
C34 N7 C31 109.0(5)
C39 N8 C36 106.9(5)
C39 N8 H158 126.5
C36 N8 H158 126.5
C2 Pt1 C22 88.2(2)
C2 Pt1 C46 159.7(2)
C22 Pt1 C46 91.0(2)
C2 Pt1 C42 92.8(2)
C22 Pt1 C42 157.4(2)
C46 Pt1 C42 95.7(2)
C2 Pt1 C41 95.7(2)
C22 Pt1 C41 167.0(2)
C46 Pt1 C41 81.1(2)
C42 Pt1 C41 35.0(2)
C2 Pt1 C45 165.4(2)
C22 Pt1 C45 92.8(2)
C46 Pt1 C45 34.9(2)
C42 Pt1 C45 80.8(2)
C41 Pt1 C45 86.6(2)

loop_
_geom_bond_atom_site_label_1
_geom_bond_atom_site_label_2
_geom_bond_distance
C1 C20 1.372(7)
C1 N1 1.380(6)
C1 C2 1.476(7)
C2 C3 1.344(7)
C2 Pt1 2.024(5)
C3 C4 1.440(7)
C3 H1 0.9500
C4 N1 1.383(6)
C4 C5 1.398(7)
C5 C6 1.393(7)
C5 C49 1.517(7)
C6 N2 1.368(6)
C6 C7 1.445(7)
C7 C8 1.338(8)
C7 H2 0.9500
C8 C9 1.449(8)
C8 H3 0.9500
C9 N2 1.360(7)
C9 C10 1.422(8)
C10 C11 1.385(8)
C10 H4 0.9500
C11 N3 1.388(7)
C11 C12 1.417(8)
C12 C13 1.354(8)
C12 H5 0.9500
C13 C14 1.422(8)
C13 H6 0.9500
C14 N3 1.380(6)
C14 C15 1.397(7)
C15 C16 1.399(7)
C15 C63 1.500(7)
C16 N4 1.368(6)
C16 C17 1.444(8)
C17 C18 1.355(8)
C17 H7 0.9500
C18 C19 1.439(7)
C18 H8 0.9500
C19 N4 1.352(7)
C19 C20 1.408(7)
C20 H9 0.9500
C21 C40 1.382(7)
C21 N5 1.398(6)
C21 C22 1.426(7)
C22 C23 1.359(7)
C22 Pt1 2.035(5)
C23 C24 1.423(8)
C23 H10 0.9500
C24 N5 1.382(6)
C24 C25 1.398(7)
C25 C26 1.411(8)
C25 C77 1.500(7)
C26 N6 1.357(7)
C26 C27 1.456(7)
C27 C28 1.318(8)
C27 H11 0.9500
C28 C29 1.452(8)
C28 H12 0.9500
C29 N6 1.335(7)
C29 C30 1.397(8)
C30 C31 1.383(8)
C30 H13 0.9500
C31 N7 1.394(7)
C31 C32 1.411(8)
C32 C33 1.354(9)
C32 H14 0.9500
C33 C34 1.420(8)
C33 H15 0.9500
C34 N7 1.375(7)
C34 C35 1.393(8)
C35 C36 1.405(8)
C35 C91 1.501(7)
C36 N8 1.373(7)
C36 C37 1.452(8)
C37 C38 1.360(8)
C37 H16 0.9500
C38 C39 1.444(8)
C38 H17 0.9500
C39 N8 1.351(7)
C39 C40 1.386(7)
C40 H18 0.9500
C41 C42 1.350(8)
C41 C48 1.510(8)
C41 Pt1 2.252(5)
C41 H19 0.9500
C42 C43 1.513(8)
C42 Pt1 2.232(5)
C42 H20 0.9500
C43 C44 1.529(8)
C43 H21 0.9900
C43 H22 0.9900
C44 C45 1.527(8)
C44 H23 0.9900
C44 H24 0.9900
C45 C46 1.348(8)
C45 Pt1 2.265(5)
C45 H25 0.9500
C46 C47 1.510(8)
C46 Pt1 2.225(5)
C46 H26 0.9500
C47 C48 1.536(8)
C47 H27 0.9900
C47 H28 0.9900
C48 H29 0.9900
C48 H30 0.9900
C49 C54 1.380(7)
C49 C50 1.397(7)
C50 C51 1.403(7)
C50 H31 0.9500
C51 C52 1.391(8)
C51 C55 1.547(8)
C52 C53 1.386(8)
C52 H32 0.9500
C53 C54 1.400(7)
C53 C59 1.516(9)
C54 H33 0.9500
C55 C57 1.521(9)
C55 C56 1.529(8)
C55 C58 1.552(8)
C56 H47 0.9800
C56 H48 0.9800
C56 H49 0.9800
C57 H50 0.9800
C57 H51 0.9800
C57 H52 0.9800
C58 H53 0.9800
C58 H54 0.9800
C58 H55 0.9800
C59 C109 1.41(2)
C59 C61 1.452(15)
C59 C107 1.55(2)
C59 C60 1.567(16)
C59 C62 1.598(15)
C59 C108 1.65(2)
C60 H56 0.9800
C60 H57 0.9800
C60 H58 0.9800
C61 H59 0.9800
C61 H60 0.9800
C61 H61 0.9800
C62 H62 0.9800
C62 H63 0.9800
C62 H64 0.9800
C107 H65 0.9800
C107 H66 0.9800
C107 H67 0.9800
C108 H68 0.9800
C108 H69 0.9800
C108 H70 0.9800
C109 H71 0.9800
C109 H72 0.9800
C109 H73 0.9800
C63 C68 1.375(8)
C63 C64 1.392(8)
C64 C65 1.404(8)
C64 H34 0.9500
C65 C66 1.398(10)
C65 C69 1.532(9)
C66 C67 1.380(9)
C66 H35 0.9500
C67 C68 1.398(8)
C67 C73 1.544(10)
C68 H36 0.9500
C69 C111 1.416(18)
C69 C72 1.463(15)
C69 C112 1.47(2)
C69 C71 1.56(2)
C69 C70 1.702(17)
C69 C110 1.717(17)
C70 H74 0.9800
C70 H75 0.9800
C70 H76 0.9800
C71 H77 0.9800
C71 H78 0.9800
C71 H79 0.9800
C72 H80 0.9800
C72 H81 0.9800
C72 H82 0.9800
C110 H83 0.9800
C110 H84 0.9800
C110 H85 0.9800
C111 H86 0.9800
C111 H87 0.9800
C111 H88 0.9800
C112 H89 0.9800
C112 H90 0.9800
C112 H91 0.9800
C73 C76 1.458(11)
C73 C74 1.549(10)
C73 C75 1.546(11)
C74 H92 0.9800
C74 H93 0.9800
C74 H94 0.9800
C75 H95 0.9800
C75 H96 0.9800
C75 H97 0.9800
C76 H98 0.9800
C76 H99 0.9800
C76 H100 0.9800
C77 C82 1.376(8)
C77 C78 1.392(8)
C78 C79 1.398(8)
C78 H37 0.9500
C79 C80 1.387(9)
C79 C83 1.535(9)
C80 C81 1.388(9)
C80 H38 0.9500
C81 C82 1.398(8)
C81 C87 1.530(10)
C82 H39 0.9500
C83 C86 1.45(2)
C83 C118 1.45(3)
C83 C116 1.53(2)
C83 C84 1.56(2)
C83 C85 1.590(19)
C83 C117 1.63(2)
C84 H101 0.9800
C84 H102 0.9800
C84 H103 0.9800
C85 H104 0.9800
C85 H105 0.9800
C85 H106 0.9800
C86 H107 0.9800
C86 H108 0.9800
C86 H109 0.9800
C116 H110 0.9800
C116 H111 0.9800
C116 H112 0.9800
C117 H113 0.9800
C117 H114 0.9800
C117 H115 0.9800
C118 H116 0.9800
C118 H117 0.9800
C118 H118 0.9800
C87 C88 1.47(2)
C87 C121 1.47(2)
C87 C89 1.48(4)
C87 C120 1.59(3)
C87 C119 1.624(19)
C87 C90 1.65(3)
C88 H168 0.9800
C88 H169 0.9800
C88 H170 0.9800
C89 H171 0.9800
C89 H172 0.9800
C89 H173 0.9800
C90 H174 0.9800
C90 H175 0.9800
C90 H176 0.9800
C119 H177 0.9800
C119 H178 0.9800
C119 H179 0.9800
C120 H180 0.9800
C120 H181 0.9800
C120 H182 0.9800
C121 H183 0.9800
C121 H184 0.9800
C121 H185 0.9800
C91 C92 1.380(8)
C91 C96 1.389(8)
C92 C93 1.401(8)
C92 H40 0.9500
C93 C94 1.381(9)
C93 C97 1.545(9)
C94 C95 1.383(9)
C94 H41 0.9500
C95 C96 1.389(8)
C95 C101 1.546(9)
C96 H42 0.9500
C97 C98 1.511(10)
C97 C100 1.525(10)
C97 C99 1.562(10)
C98 H128 0.9800
C98 H129 0.9800
C98 H130 0.9800
C99 H131 0.9800
C99 H132 0.9800
C99 H133 0.9800
C100 H134 0.9800
C100 H135 0.9800
C100 H136 0.9800
C101 C104 1.46(2)
C101 C114 1.48(3)
C101 C115 1.48(3)
C101 C102 1.50(2)
C101 C103 1.598(19)
C101 C113 1.67(3)
C102 H165 0.9800
C102 H166 0.9800
C102 H167 0.9800
C103 H140 0.9800
C103 H141 0.9800
C103 H142 0.9800
C104 H143 0.9800
C104 H144 0.9800
C104 H145 0.9800
C113 H159 0.9800
C113 H160 0.9800
C113 H161 0.9800
C114 H162 0.9800
C114 H163 0.9800
C114 H164 0.9800
C115 H152 0.9800
C115 H153 0.9800
C115 H154 0.9800
C105 Cl1 1.739(8)
C105 Cl3 1.750(8)
C105 Cl2 1.783(8)
C105 H43 1.0000
C106 Cl5 1.671(10)
C106 Cl4 1.725(12)
C106 Cl6 1.734(11)
C106 H44 1.0000
N2 H155 0.8800
N4 H156 0.8800
N6 H157 0.8800
N8 H158 0.8800

loop_
_geom_hbond_atom_site_label_D
_geom_hbond_atom_site_label_H
_geom_hbond_atom_site_label_A
_geom_hbond_distance_DH
_geom_hbond_distance_HA
_geom_hbond_distance_DA
_geom_hbond_angle_DHA
N2 H155 N1 0.88 2.26 2.792(6) 119.1
N2 H155 N3 0.88 2.50 3.008(6) 117.8
N4 H156 N3 0.88 2.25 2.793(7) 120.0
N4 H156 N1 0.88 2.51 3.016(6) 117.5
N6 H157 N5 0.88 2.28 2.831(6) 120.2
N6 H157 N7 0.88 2.49 3.011(6) 118.1
N8 H158 N7 0.88 2.28 2.829(7) 120.0
N8 H158 N5 0.88 2.49 3.006(6) 118.0

loop_
_geom_torsion_atom_site_label_1
_geom_torsion_atom_site_label_2
_geom_torsion_atom_site_label_3
_geom_torsion_atom_site_label_4
_geom_torsion
C20 C1 C2 C3 -179.9(5)
N1 C1 C2 C3 0.8(6)
C20 C1 C2 Pt1 4.4(8)
N1 C1 C2 Pt1 -174.9(3)
C1 C2 C3 C4 -0.7(6)
Pt1 C2 C3 C4 174.4(4)
C2 C3 C4 N1 0.4(6)
C2 C3 C4 C5 -174.2(6)
N1 C4 C5 C6 -4.4(9)
C3 C4 C5 C6 169.4(6)
N1 C4 C5 C49 177.7(5)
C3 C4 C5 C49 -8.5(9)
C4 C5 C6 N2 6.1(9)
C49 C5 C6 N2 -176.0(5)
C4 C5 C6 C7 -168.9(6)
C49 C5 C6 C7 9.0(8)
N2 C6 C7 C8 -0.4(7)
C5 C6 C7 C8 175.3(6)
C6 C7 C8 C9 1.1(7)
C7 C8 C9 N2 -1.6(7)
C7 C8 C9 C10 174.2(6)
N2 C9 C10 C11 -3.7(11)
C8 C9 C10 C11 -178.9(7)
C9 C10 C11 N3 -4.2(12)
C9 C10 C11 C12 175.6(7)
C10 C11 C12 C13 178.3(7)
N3 C11 C12 C13 -1.9(8)
C11 C12 C13 C14 0.7(8)
C12 C13 C14 N3 0.7(7)
C12 C13 C14 C15 -175.1(6)
N3 C14 C15 C16 0.7(9)
C13 C14 C15 C16 175.9(6)
N3 C14 C15 C63 -179.0(5)
C13 C14 C15 C63 -3.8(9)
C14 C15 C16 N4 3.1(9)
C63 C15 C16 N4 -177.3(5)
C14 C15 C16 C17 -176.1(6)
C63 C15 C16 C17 3.5(9)
N4 C16 C17 C18 0.7(7)
C15 C16 C17 C18 180.0(6)
C16 C17 C18 C19 0.3(7)
C17 C18 C19 N4 -1.2(7)
C17 C18 C19 C20 178.8(6)
N1 C1 C20 C19 -0.2(10)
C2 C1 C20 C19 -179.4(6)
N4 C19 C20 C1 1.5(10)
C18 C19 C20 C1 -178.4(6)
C40 C21 C22 C23 177.3(6)
N5 C21 C22 C23 0.1(6)
C40 C21 C22 Pt1 -9.5(9)
N5 C21 C22 Pt1 173.3(4)
C21 C22 C23 C24 -0.4(7)
Pt1 C22 C23 C24 -173.6(4)
C22 C23 C24 N5 0.5(6)
C22 C23 C24 C25 -177.6(5)
N5 C24 C25 C26 0.1(9)
C23 C24 C25 C26 177.8(5)
N5 C24 C25 C77 -175.5(5)
C23 C24 C25 C77 2.2(8)
C24 C25 C26 N6 -3.3(9)
C77 C25 C26 N6 172.1(5)
C24 C25 C26 C27 176.0(5)
C77 C25 C26 C27 -8.5(8)
N6 C26 C27 C28 -1.2(7)
C25 C26 C27 C28 179.3(6)
C26 C27 C28 C29 0.8(7)
C27 C28 C29 N6 -0.1(7)
C27 C28 C29 C30 -177.8(6)
N6 C29 C30 C31 2.5(11)
C28 C29 C30 C31 179.8(6)
C29 C30 C31 N7 -2.1(10)
C29 C30 C31 C32 178.4(6)
C30 C31 C32 C33 -179.4(6)
N7 C31 C32 C33 1.1(7)
C31 C32 C33 C34 -0.8(7)
C32 C33 C34 N7 0.1(7)
C32 C33 C34 C35 177.2(6)
N7 C34 C35 C36 1.0(9)
C33 C34 C35 C36 -175.6(6)
N7 C34 C35 C91 -179.0(5)
C33 C34 C35 C91 4.4(9)
C34 C35 C36 N8 -2.6(9)
C91 C35 C36 N8 177.3(5)
C34 C35 C36 C37 179.2(5)
C91 C35 C36 C37 -0.8(9)
N8 C36 C37 C38 -0.5(7)
C35 C36 C37 C38 177.9(6)
C36 C37 C38 C39 -0.5(7)
C37 C38 C39 N8 1.4(7)
C37 C38 C39 C40 179.8(6)
N8 C39 C40 C21 1.2(10)
C38 C39 C40 C21 -177.0(6)
N5 C21 C40 C39 1.5(10)
C22 C21 C40 C39 -175.3(6)
C48 C41 C42 C43 -4.2(9)
Pt1 C41 C42 C43 97.9(6)
C48 C41 C42 Pt1 -102.2(5)
C41 C42 C43 C44 -38.0(9)
Pt1 C42 C43 C44 43.2(6)
C42 C43 C44 C45 -37.7(8)
C43 C44 C45 C46 91.4(8)
C43 C44 C45 Pt1 11.3(7)
C44 C45 C46 C47 -2.5(9)
Pt1 C45 C46 C47 97.6(6)
C44 C45 C46 Pt1 -100.1(6)
C45 C46 C47 C48 -38.4(8)
Pt1 C46 C47 C48 42.9(6)
C42 C41 C48 C47 92.9(7)
Pt1 C41 C48 C47 11.3(7)
C46 C47 C48 C41 -37.7(8)
C6 C5 C49 C54 81.1(7)
C4 C5 C49 C54 -100.9(7)
C6 C5 C49 C50 -93.9(7)
C4 C5 C49 C50 84.1(7)
C54 C49 C50 C51 -2.4(9)
C5 C49 C50 C51 172.6(5)
C49 C50 C51 C52 3.0(9)
C49 C50 C51 C55 -175.1(5)
C50 C51 C52 C53 -2.0(9)
C55 C51 C52 C53 176.0(6)
C51 C52 C53 C54 0.4(9)
C51 C52 C53 C59 -179.6(6)
C50 C49 C54 C53 0.8(9)
C5 C49 C54 C53 -174.2(5)
C52 C53 C54 C49 0.2(9)
C59 C53 C54 C49 -179.7(6)
C52 C51 C55 C57 62.3(7)
C50 C51 C55 C57 -119.7(6)
C52 C51 C55 C56 -176.6(6)
C50 C51 C55 C56 1.4(8)
C52 C51 C55 C58 -57.2(8)
C50 C51 C55 C58 120.8(6)
C52 C53 C59 C109 43.5(15)
C54 C53 C59 C109 -136.6(14)
C52 C53 C59 C61 -126.9(10)
C54 C53 C59 C61 53.0(11)
C52 C53 C59 C107 168.9(11)
C54 C53 C59 C107 -11.2(13)
C52 C53 C59 C60 -0.9(12)
C54 C53 C59 C60 179.0(10)
C52 C53 C59 C62 113.1(9)
C54 C53 C59 C62 -67.0(10)
C52 C53 C59 C108 -78.8(12)
C54 C53 C59 C108 101.2(11)
C16 C15 C63 C68 -87.9(7)
C14 C15 C63 C68 91.8(7)
C16 C15 C63 C64 93.1(7)
C14 C15 C63 C64 -87.2(7)
C68 C63 C64 C65 0.7(9)
C15 C63 C64 C65 179.7(6)
C63 C64 C65 C66 -1.5(9)
C63 C64 C65 C69 -179.9(6)
C64 C65 C66 C67 1.4(10)
C69 C65 C66 C67 179.7(7)
C65 C66 C67 C68 -0.4(10)
C65 C66 C67 C73 176.1(7)
C64 C63 C68 C67 0.3(9)
C15 C63 C68 C67 -178.7(6)
C66 C67 C68 C63 -0.5(10)
C73 C67 C68 C63 -177.1(6)
C66 C65 C69 C111 113.3(11)
C64 C65 C69 C111 -68.5(12)
C66 C65 C69 C72 58.9(13)
C64 C65 C69 C72 -122.9(11)
C66 C65 C69 C112 -112.0(12)
C64 C65 C69 C112 66.2(13)
C66 C65 C69 C71 -75.3(12)
C64 C65 C69 C71 102.9(11)
C66 C65 C69 C70 175.0(9)
C64 C65 C69 C70 -6.8(12)
C66 C65 C69 C110 -0.1(12)
C64 C65 C69 C110 178.1(9)
C66 C67 C73 C76 143.7(9)
C68 C67 C73 C76 -39.8(11)
C66 C67 C73 C74 19.8(11)
C68 C67 C73 C74 -163.8(7)
C66 C67 C73 C75 -96.5(8)
C68 C67 C73 C75 80.0(9)
C24 C25 C77 C82 -60.6(7)
C26 C25 C77 C82 123.7(6)
C24 C25 C77 C78 113.7(6)
C26 C25 C77 C78 -62.0(7)
C82 C77 C78 C79 2.9(9)
C25 C77 C78 C79 -171.5(5)
C77 C78 C79 C80 -1.7(9)
C77 C78 C79 C83 174.9(6)
C78 C79 C80 C81 0.5(10)
C83 C79 C80 C81 -176.0(6)
C79 C80 C81 C82 -0.5(10)
C79 C80 C81 C87 179.6(7)
C78 C77 C82 C81 -3.0(9)
C25 C77 C82 C81 171.3(6)
C80 C81 C82 C77 1.8(10)
C87 C81 C82 C77 -178.4(6)
C80 C79 C83 C86 -46.9(19)
C78 C79 C83 C86 136.7(17)
C80 C79 C83 C118 117.3(16)
C78 C79 C83 C118 -59.1(16)
C80 C79 C83 C116 -114.4(15)
C78 C79 C83 C116 69.2(16)
C80 C79 C83 C84 80.8(14)
C78 C79 C83 C84 -95.6(13)
C80 C79 C83 C85 -165.8(13)
C78 C79 C83 C85 17.8(14)
C80 C79 C83 C117 -2.7(16)
C78 C79 C83 C117 -179.1(14)
C80 C81 C87 C88 -4(2)
C82 C81 C87 C88 176(2)
C80 C81 C87 C121 72.5(17)
C82 C81 C87 C121 -107.3(16)
C80 C81 C87 C89 -134(2)
C82 C81 C87 C89 46(2)
C80 C81 C87 C120 -159.4(14)
C82 C81 C87 C120 20.8(16)
C80 C81 C87 C119 -47.8(17)
C82 C81 C87 C119 132.4(15)
C80 C81 C87 C90 107.3(19)
C82 C81 C87 C90 -72.5(19)
C34 C35 C91 C92 74.0(7)
C36 C35 C91 C92 -106.0(7)
C34 C35 C91 C96 -107.1(7)
C36 C35 C91 C96 72.9(8)
C96 C91 C92 C93 0.1(9)
C35 C91 C92 C93 179.0(6)
C91 C92 C93 C94 1.1(10)
C91 C92 C93 C97 179.9(6)
C92 C93 C94 C95 -1.2(11)
C97 C93 C94 C95 180.0(7)
C93 C94 C95 C96 0.2(11)
C93 C94 C95 C101 179.3(7)
C92 C91 C96 C95 -1.1(10)
C35 C91 C96 C95 180.0(6)
C94 C95 C96 C91 0.9(11)
C101 C95 C96 C91 -178.1(7)
C94 C93 C97 C98 -46.5(10)
C92 C93 C97 C98 134.7(8)
C94 C93 C97 C100 -169.6(7)
C92 C93 C97 C100 11.6(10)
C94 C93 C97 C99 72.9(8)
C92 C93 C97 C99 -105.9(7)
C94 C95 C101 C104 46.4(16)
C96 C95 C101 C104 -134.6(14)
C94 C95 C101 C114 -123(2)
C96 C95 C101 C114 56(2)
C94 C95 C101 C115 6(3)
C96 C95 C101 C115 -175(2)
C94 C95 C101 C102 176.0(19)
C96 C95 C101 C102 -5(2)
C94 C95 C101 C103 -67.5(14)
C96 C95 C101 C103 111.5(12)
C94 C95 C101 C113 116.0(17)
C96 C95 C101 C113 -65.0(18)
C20 C1 N1 C4 -179.9(5)
C2 C1 N1 C4 -0.6(6)
C5 C4 N1 C1 175.1(5)
C3 C4 N1 C1 0.1(6)
C10 C9 N2 C6 -174.4(6)
C8 C9 N2 C6 1.3(7)
C5 C6 N2 C9 -176.2(6)
C7 C6 N2 C9 -0.6(6)
C15 C14 N3 C11 174.2(6)
C13 C14 N3 C11 -1.9(6)
C10 C11 N3 C14 -177.8(6)
C12 C11 N3 C14 2.3(7)
C20 C19 N4 C16 -178.4(6)
C18 C19 N4 C16 1.6(6)
C15 C16 N4 C19 179.3(5)
C17 C16 N4 C19 -1.4(6)
C25 C24 N5 C21 177.8(5)
C23 C24 N5 C21 -0.4(6)
C40 C21 N5 C24 -177.2(5)
C22 C21 N5 C24 0.2(6)
C30 C29 N6 C26 176.9(6)
C28 C29 N6 C26 -0.7(6)
C25 C26 N6 C29 -179.4(5)
C27 C26 N6 C29 1.1(6)
C35 C34 N7 C31 -176.6(5)
C33 C34 N7 C31 0.5(6)
C30 C31 N7 C34 179.5(5)
C32 C31 N7 C34 -1.0(6)
C40 C39 N8 C36 179.9(6)
C38 C39 N8 C36 -1.7(6)
C35 C36 N8 C39 -177.0(6)
C37 C36 N8 C39 1.4(6)
C3 C2 Pt1 C22 -94.2(6)
C1 C2 Pt1 C22 80.3(4)
C3 C2 Pt1 C46 -6.4(10)
C1 C2 Pt1 C46 168.1(5)
C3 C2 Pt1 C42 108.4(6)
C1 C2 Pt1 C42 -77.1(4)
C3 C2 Pt1 C41 73.3(6)
C1 C2 Pt1 C41 -112.1(4)
C3 C2 Pt1 C45 171.8(7)
C1 C2 Pt1 C45 -13.7(11)
C23 C22 Pt1 C2 -102.8(5)
C21 C22 Pt1 C2 85.2(5)
C23 C22 Pt1 C46 97.5(5)
C21 C22 Pt1 C46 -74.5(5)
C23 C22 Pt1 C42 -10.0(9)
C21 C22 Pt1 C42 178.0(5)
C23 C22 Pt1 C41 149.4(8)
C21 C22 Pt1 C41 -22.6(13)
C23 C22 Pt1 C45 62.6(5)
C21 C22 Pt1 C45 -109.4(5)
C45 C46 Pt1 C2 179.2(5)
C47 C46 Pt1 C2 55.4(8)
C45 C46 Pt1 C22 -93.4(4)
C47 C46 Pt1 C22 142.8(4)
C45 C46 Pt1 C42 64.9(4)
C47 C46 Pt1 C42 -58.9(4)
C45 C46 Pt1 C41 96.9(4)
C47 C46 Pt1 C41 -26.9(4)
C47 C46 Pt1 C45 -123.8(6)
C41 C42 Pt1 C2 -96.0(4)
C43 C42 Pt1 C2 139.0(4)
C41 C42 Pt1 C22 172.1(5)
C43 C42 Pt1 C22 47.1(8)
C41 C42 Pt1 C46 65.5(4)
C43 C42 Pt1 C46 -59.5(4)
C43 C42 Pt1 C41 -125.0(6)
C41 C42 Pt1 C45 97.2(4)
C43 C42 Pt1 C45 -27.8(4)
C42 C41 Pt1 C2 86.7(4)
C48 C41 Pt1 C2 -150.8(4)
C42 C41 Pt1 C22 -166.4(9)
C48 C41 Pt1 C22 -43.8(12)
C42 C41 Pt1 C46 -113.5(4)
C48 C41 Pt1 C46 9.0(4)
C48 C41 Pt1 C42 122.6(6)
C42 C41 Pt1 C45 -78.8(4)
C48 C41 Pt1 C45 43.7(4)
C46 C45 Pt1 C2 -178.9(8)
C44 C45 Pt1 C2 -55.4(11)
C46 C45 Pt1 C22 87.7(4)
C44 C45 Pt1 C22 -148.7(5)
C44 C45 Pt1 C46 123.5(6)
C46 C45 Pt1 C42 -114.1(4)
C44 C45 Pt1 C42 9.5(5)
C46 C45 Pt1 C41 -79.3(4)
C44 C45 Pt1 C41 44.2(5)
